data_7207749
loop_
_publ_author_name
'Shi, Dong-Ying'
'Zhao, Jun-Wei'
'Chen, Li-Juan'
'Ma, Peng-Tao'
'Wang, Jing-Ping'
'Niu, Jing-Yang'

_publ_section_title
;
 Four types of 1D or 2D organic--inorganic hybrids assembled by
 arsenotungstates and CuII--LnIII/IV heterometals
;
_journal_issue 9
_journal_name_full CrystEngComm
_journal_page_first 3108
_journal_paper_doi 10.1039/c2ce06354a
_journal_volume 14
_journal_year 2012
_chemical_formula_sum 'C28 H148 As4 Ce2 Cu7.5 N28 Na O172 W44'
_chemical_formula_weight 12798.60
_chemical_name_systematic
;
?
;
_space_group_IT_number 2
_symmetry_cell_setting triclinic
_symmetry_space_group_name_Hall '-P 1'
_symmetry_space_group_name_H-M 'P -1'
_atom_sites_solution_hydrogens geom
_atom_sites_solution_primary direct
_atom_sites_solution_secondary difmap
_audit_creation_method SHELXL-97
_cell_angle_alpha 94.661(2)
_cell_angle_beta 106.296(2)
_cell_angle_gamma 108.962(2)
_cell_formula_units_Z 2
_cell_length_a 18.2072(18)
_cell_length_b 25.709(2)
_cell_length_c 26.639(3)
_cell_measurement_reflns_used 6623
_cell_measurement_temperature 296(2)
_cell_measurement_theta_max 25.00
_cell_measurement_theta_min 1.68
_cell_volume 11112.9(19)
_computing_cell_refinement 'Bruker SMART'
_computing_data_collection 'Bruker SMART'
_computing_data_reduction 'Bruker SAINT'
_computing_molecular_graphics 'Bruker SHELXTL'
_computing_publication_material 'Bruker SHELXTL'
_computing_structure_refinement 'SHELXL-97 (Sheldrick, 1997)'
_computing_structure_solution 'SHELXS-97 (Sheldrick, 1990)'
_diffrn_ambient_temperature 296(2)
_diffrn_detector_area_resol_mean none
_diffrn_measured_fraction_theta_full 0.989
_diffrn_measured_fraction_theta_max 0.989
_diffrn_measurement_device_type 'CCD area detector'
_diffrn_measurement_method 'phi and omega scans'
_diffrn_radiation_monochromator graphite
_diffrn_radiation_source 'fine-focus sealed tube'
_diffrn_radiation_type MoK\a
_diffrn_radiation_wavelength 0.71073
_diffrn_reflns_av_R_equivalents 0.0543
_diffrn_reflns_av_sigmaI/netI 0.1257
_diffrn_reflns_limit_h_max 19
_diffrn_reflns_limit_h_min -21
_diffrn_reflns_limit_k_max 30
_diffrn_reflns_limit_k_min -22
_diffrn_reflns_limit_l_max 31
_diffrn_reflns_limit_l_min -31
_diffrn_reflns_number 57062
_diffrn_reflns_theta_full 25.00
_diffrn_reflns_theta_max 25.00
_diffrn_reflns_theta_min 1.68
_diffrn_standards_decay_% none
_diffrn_standards_interval_count none
_diffrn_standards_interval_time none
_diffrn_standards_number none
_exptl_absorpt_coefficient_mu 24.458
_exptl_absorpt_correction_T_max 0.2793
_exptl_absorpt_correction_T_min 0.0220
_exptl_absorpt_correction_type multi-scan
_exptl_absorpt_process_details SADABS
_exptl_crystal_colour 'brownish black'
_exptl_crystal_density_diffrn 3.825
_exptl_crystal_density_method 'not measured'
_exptl_crystal_description prism
_exptl_crystal_F_000 11241
_exptl_crystal_size_max 0.66
_exptl_crystal_size_mid 0.10
_exptl_crystal_size_min 0.07
_refine_diff_density_max 4.982
_refine_diff_density_min -4.172
_refine_diff_density_rms 0.503
_refine_ls_extinction_method none
_refine_ls_goodness_of_fit_ref 1.015
_refine_ls_hydrogen_treatment constr
_refine_ls_matrix_type full
_refine_ls_number_parameters 2428
_refine_ls_number_reflns 38724
_refine_ls_number_restraints 418
_refine_ls_restrained_S_all 1.014
_refine_ls_R_factor_all 0.1366
_refine_ls_R_factor_gt 0.0684
_refine_ls_shift/su_max 0.003
_refine_ls_shift/su_mean 0.000
_refine_ls_structure_factor_coef Fsqd
_refine_ls_weighting_details 'calc w=1/[\s^2^(Fo^2^)+(0.0572P)^2^+0.0000P] where P=(Fo^2^+2Fc^2^)/3'
_refine_ls_weighting_scheme calc
_refine_ls_wR_factor_gt 0.1480
_refine_ls_wR_factor_ref 0.1686
_reflns_number_gt 21187
_reflns_number_total 38724
_reflns_threshold_expression >2sigma(I)
_cod_data_source_file c2ce06354a.txt
_cod_data_source_block 1
_cod_depositor_comments
;
The following automatic conversions were performed:

'_symmetry_cell_setting' value 'Triclinic' changed to 'triclinic'
according to /home/saulius/struct/CIF-dictionaries/cif_core.dic
dictionary named 'cif_core.dic' version 2.4.1 from 2010-06-29.

Automatic conversion script
Id: cif_fix_values 1715 2011-07-08 13:25:40Z adriana 
;
_cod_original_sg_symbol_H-M P-1
_cod_original_formula_sum 'C28 H148 As4 Ce2 Cu7.50 N28 Na O172 W44'
_cod_database_code 7207749

loop_
_symmetry_equiv_pos_as_xyz
'x, y, z'
'-x, -y, -z'

loop_
_atom_site_label
_atom_site_type_symbol
_atom_site_fract_x
_atom_site_fract_y
_atom_site_fract_z
_atom_site_U_iso_or_equiv
_atom_site_adp_type
_atom_site_occupancy
_atom_site_symmetry_multiplicity
_atom_site_calc_flag
_atom_site_refinement_flags
W1 W -0.03070(7) 0.68024(5) 1.04103(4) 0.0268(3) Uani 1 1 d .
W2 W 0.05478(7) 0.61364(4) 0.97280(4) 0.0279(3) Uani 1 1 d .
W3 W 0.16183(7) 0.68044(5) 1.10136(4) 0.0269(3) Uani 1 1 d .
W4 W 0.24198(7) 0.83629(5) 1.13557(4) 0.0269(3) Uani 1 1 d .
W5 W 0.33573(7) 0.76496(5) 1.05892(4) 0.0268(3) Uani 1 1 d .
W6 W 0.22795(7) 0.69656(5) 0.93117(4) 0.0257(3) Uani 1 1 d .
W7 W 0.01781(7) 0.69843(4) 0.86392(4) 0.0221(3) Uani 1 1 d .
W8 W -0.06780(6) 0.76320(4) 0.93244(4) 0.0208(3) Uani 1 1 d .
W9 W 0.05079(7) 0.83584(4) 1.07482(4) 0.0241(3) Uani 1 1 d .
W10 W 0.21016(7) 0.91123(4) 1.03393(4) 0.0248(3) Uani 1 1 d .
W11 W 0.29928(7) 0.84038(5) 0.95717(4) 0.0261(3) Uani 1 1 d .
W12 W 0.22853(8) 0.90096(5) 0.77380(5) 0.0311(3) Uani 1 1 d .
W13 W 0.28359(7) 1.01043(5) 0.88869(5) 0.0295(3) Uani 1 1 d .
W14 W 0.18513(7) 1.10388(4) 0.88036(4) 0.0253(3) Uani 1 1 d .
W15 W 0.31529(7) 1.11173(5) 0.80908(5) 0.0328(3) Uani 1 1 d .
W16 W 0.25596(8) 0.99907(5) 0.69144(5) 0.0383(3) Uani 1 1 d .
W17 W 0.07422(8) 0.88954(5) 0.65882(4) 0.0339(3) Uani 1 1 d .
W18 W -0.06709(7) 0.87947(4) 0.73992(4) 0.0241(3) Uani 1 1 d .
W19 W -0.01376(7) 0.98087(4) 0.84645(4) 0.0216(3) Uani 1 1 d .
W20 W 0.01493(7) 1.09007(4) 0.75938(4) 0.0263(3) Uani 1 1 d .
W21 W 0.14472(8) 1.09842(5) 0.68631(4) 0.0317(3) Uani 1 1 d .
W22 W -0.03783(8) 0.98776(5) 0.65203(4) 0.0300(3) Uani 1 1 d .
W23 W -0.75253(7) 0.66035(4) 0.36606(4) 0.0238(3) Uani 1 1 d .
W24 W -0.83945(7) 0.73663(5) 0.44397(4) 0.0257(3) Uani 1 1 d .
W25 W -0.67138(7) 0.81623(5) 0.39412(4) 0.0268(3) Uani 1 1 d .
W26 W -0.55454(8) 0.88874(4) 0.52038(4) 0.0292(3) Uani 1 1 d .
W27 W -0.72222(7) 0.81071(5) 0.56895(4) 0.0261(3) Uani 1 1 d .
W28 W -0.79377(7) 0.66695(4) 0.54904(4) 0.0221(3) Uani 1 1 d .
W29 W -0.71237(6) 0.59066(4) 0.47106(4) 0.0198(2) Uani 1 1 d .
W30 W -0.55954(6) 0.66117(4) 0.42307(4) 0.0202(2) Uani 1 1 d .
W31 W -0.47699(7) 0.81705(4) 0.44969(4) 0.0242(3) Uani 1 1 d .
W32 W -0.43093(6) 0.74079(4) 0.56247(4) 0.0201(3) Uani 1 1 d .
W33 W -0.51074(7) 0.80951(4) 0.63282(4) 0.0223(3) Uani 1 1 d .
W34 W -0.77022(6) 0.50082(4) 0.62267(4) 0.0221(3) Uani 1 1 d .
W35 W -0.70731(7) 0.61397(4) 0.73572(4) 0.0261(3) Uani 1 1 d .
W36 W -0.67378(7) 0.40607(4) 0.62824(4) 0.0216(3) Uani 1 1 d .
W37 W -0.79450(7) 0.40347(4) 0.70594(4) 0.0265(3) Uani 1 1 d .
W38 W -0.72661(8) 0.51971(5) 0.82208(4) 0.0322(3) Uani 1 1 d .
W39 W -0.54533(8) 0.62787(5) 0.84680(4) 0.0299(3) Uani 1 1 d .
W40 W -0.41422(7) 0.63318(4) 0.75964(4) 0.0224(3) Uani 1 1 d .
W41 W -0.47631(7) 0.52806(4) 0.65442(4) 0.0204(3) Uani 1 1 d .
W42 W -0.49605(7) 0.42342(4) 0.74623(4) 0.0232(3) Uani 1 1 d .
W43 W -0.43504(7) 0.52923(5) 0.85207(4) 0.0279(3) Uani 1 1 d .
W44 W -0.61661(8) 0.41954(5) 0.82521(4) 0.0294(3) Uani 1 1 d .
As1 As 0.12924(15) 0.76274(10) 0.99768(9) 0.0160(6) Uani 1 1 d .
As2 As 0.11941(15) 0.99411(10) 0.76998(9) 0.0185(6) Uani 1 1 d .
As3 As -0.59924(15) 0.51976(9) 0.73730(9) 0.0141(5) Uani 1 1 d .
As4 As -0.63053(15) 0.73986(10) 0.50101(9) 0.0149(6) Uani 1 1 d .
Ce1 Ce 0.08692(9) 0.86408(6) 0.87212(5) 0.0211(3) Uani 1 1 d .
Ce2 Ce -0.57702(9) 0.64489(6) 0.63076(5) 0.0194(3) Uani 1 1 d .
Cu1 Cu -0.4709(4) 0.6989(2) 1.0033(2) 0.0902(18) Uani 1 1 d D
Cu2 Cu 0.1946(3) 0.5029(2) 0.2384(2) 0.0823(17) Uani 1 1 d .
Cu3 Cu -0.5000 0.5000 0.5000 0.0498(16) Uani 1 2 d S
Cu4 Cu 0.0000 1.0000 1.0000 0.0405(14) Uani 1 2 d S
Cu5 Cu -0.5241(2) 0.26185(15) 0.72072(12) 0.0341(9) Uani 1 1 d .
Cu6 Cu 0.2593(2) 0.75687(15) 0.75315(13) 0.0353(8) Uani 1 1 d .
Cu7 Cu -0.2436(2) 0.75646(14) 0.74839(13) 0.0317(8) Uani 1 1 d .
Cu8 Cu 0.0423(2) 1.24887(15) 0.78691(13) 0.0353(9) Uani 1 1 d .
Cu9 Cu -0.9708(5) 0.4355(3) 0.5177(3) 0.074(3) Uani 0.50 1 d PD
Na1 Na -0.2407(9) 0.9048(6) 0.5573(6) 0.082(6) Uani 1 1 d .
O1W O -0.439(3) 0.7158(18) 1.1035(16) 0.172(16) Uiso 1 1 d .
O2W O 0.2466(17) 0.4302(11) 0.2255(11) 0.088(9) Uani 1 1 d .
O3W O 0.1054(15) 1.3618(10) 0.8210(9) 0.078(9) Uani 1 1 d .
O4W O -0.926(3) 0.441(2) 0.4587(19) 0.080(16) Uiso 0.50 1 d P
O5W O -0.953(3) 0.3716(18) 0.5352(16) 0.057(12) Uiso 0.50 1 d P
O6W O -1.031(3) 0.436(2) 0.5852(18) 0.071(14) Uiso 0.50 1 d P
O7W O -1.0000 0.5000 0.5000 0.087 Uiso 1 2 d SD
O8W O -0.3066(15) 1.0053(11) 0.7363(9) 0.079(8) Uiso 1 1 d D
O9W O 0.5808(19) 0.3628(13) 0.8704(11) 0.105(10) Uiso 1 1 d .
O10W O 0.8037(17) 0.5980(12) 0.8850(10) 0.091(9) Uiso 1 1 d .
O11W O 0.400(2) 0.9027(14) 0.7115(12) 0.120(11) Uiso 1 1 d .
O12W O -0.5860(16) 0.1547(9) 0.6893(9) 0.078(9) Uani 1 1 d .
O13W O 0.2838(19) 0.5951(12) 1.0359(11) 0.095(9) Uani 1 1 d .
O14W O -0.0381(15) 0.7479(10) 0.4670(9) 0.075(8) Uani 1 1 d U
O15W O -0.219(3) 1.006(2) 0.8407(12) 0.081 Uiso 0.50 1 d PD
O16W O 0.490(3) 0.922(2) 1.1058(17) 0.095(18) Uiso 0.50 1 d PD
O17W O -0.218(2) 1.0092(16) 0.5106(14) 0.041(10) Uani 0.50 1 d PU
O18W O -0.945(3) 0.573(2) 0.6450(18) 0.070(14) Uiso 0.50 1 d P
O19W O 0.531(3) 0.9657(17) 0.9466(14) 0.058(12) Uani 0.50 1 d PDU
O20W O -0.066(3) 0.448(2) 0.163(2) 0.085(17) Uani 0.50 1 d PU
O21W O -0.904(3) 0.602(2) 0.769(2) 0.089(19) Uani 0.50 1 d P
O22W O 0.459(2) 0.9805(10) 1.0239(8) 0.088 Uiso 0.50 1 d PD
O1 O -0.1174(12) 0.6533(8) 1.0599(7) 0.045(6) Uani 1 1 d .
O2 O -0.0706(11) 0.7026(7) 0.9786(7) 0.031(5) Uani 1 1 d .
O3 O 0.0493(13) 0.6669(8) 1.0992(7) 0.042(6) Uani 1 1 d .
O4 O 0.0125(10) 0.7557(7) 1.0776(6) 0.025(4) Uani 1 1 d U
O5 O 0.0935(10) 0.7034(6) 1.0210(6) 0.022(4) Uani 1 1 d U
O6 O -0.0307(10) 0.6133(7) 1.0028(7) 0.033(5) Uani 1 1 d U
O7 O 0.0240(12) 0.5433(8) 0.9469(7) 0.042(6) Uani 1 1 d .
O8 O 0.0115(10) 0.6434(7) 0.9159(7) 0.030(5) Uani 1 1 d U
O9 O 0.1591(11) 0.6427(8) 0.9601(7) 0.035(5) Uani 1 1 d U
O10 O 0.1213(11) 0.6180(8) 1.0463(7) 0.033(5) Uani 1 1 d .
O11 O 0.1968(11) 0.6559(8) 1.1570(6) 0.036(5) Uani 1 1 d .
O12 O 0.2576(11) 0.7075(7) 1.0793(6) 0.031(5) Uani 1 1 d U
O13 O 0.1899(10) 0.7565(7) 1.1296(6) 0.027(5) Uani 1 1 d .
O14 O 0.3005(11) 0.8574(8) 1.2014(7) 0.041(6) Uani 1 1 d .
O15 O 0.1410(10) 0.8409(7) 1.1381(6) 0.024(4) Uani 1 1 d .
O16 O 0.1533(9) 0.8203(6) 1.0436(5) 0.012(3) Uani 1 1 d U
O17 O 0.2641(11) 0.9039(7) 1.1092(6) 0.031(5) Uani 1 1 d .
O18 O 0.3121(11) 0.8165(7) 1.1023(7) 0.034(5) Uani 1 1 d U
O19 O 0.4276(11) 0.7644(7) 1.0987(6) 0.035(6) Uani 1 1 d .
O20 O 0.3724(10) 0.8215(7) 1.0215(6) 0.032(5) Uani 1 1 d .
O21 O 0.2160(10) 0.7644(7) 0.9897(6) 0.022(4) Uani 1 1 d .
O22 O 0.3129(10) 0.7098(7) 0.9979(6) 0.027(4) Uani 1 1 d U
O23 O 0.2536(12) 0.6545(8) 0.8933(7) 0.038(5) Uani 1 1 d U
O24 O 0.2913(11) 0.7675(7) 0.9217(7) 0.031(5) Uani 1 1 d .
O25 O 0.1304(11) 0.7018(7) 0.8853(7) 0.034(5) Uani 1 1 d U
O26 O -0.0293(12) 0.6473(8) 0.8073(7) 0.038(5) Uani 1 1 d U
O27 O 0.0622(10) 0.7629(6) 0.9416(6) 0.021(4) Uani 1 1 d U
O28 O 0.0419(10) 0.7606(6) 0.8376(5) 0.019(4) Uani 1 1 d .
O29 O -0.0789(10) 0.7049(6) 0.8783(5) 0.021(4) Uani 1 1 d .
O30 O -0.1713(11) 0.7539(8) 0.9197(7) 0.035(5) Uani 1 1 d U
O31 O -0.0390(11) 0.8176(7) 0.8964(6) 0.028(4) Uani 1 1 d U
O32 O -0.0138(10) 0.8132(6) 1.0012(6) 0.019(4) Uiso 1 1 d .
O33 O -0.0119(11) 0.8577(7) 1.1019(7) 0.038(5) Uani 1 1 d .
O34 O 0.1153(10) 0.9019(6) 1.0614(6) 0.022(4) Uani 1 1 d .
O35 O 0.2544(12) 0.9828(8) 1.0447(8) 0.043(6) Uani 1 1 d .
O36 O 0.1360(11) 0.8942(7) 0.9698(6) 0.027(4) Uani 1 1 d .
O37 O 0.2848(10) 0.8876(7) 1.0132(7) 0.032(5) Uani 1 1 d .
O38 O 0.3765(11) 0.8868(7) 0.9406(7) 0.043(6) Uani 1 1 d D
O39 O 0.2088(11) 0.8410(8) 0.9109(6) 0.036(5) Uani 1 1 d .
O40 O 0.1525(11) 0.8734(6) 0.8034(7) 0.032(5) Uani 1 1 d .
O41 O 0.2898(12) 0.9500(8) 0.7294(8) 0.045(6) Uani 1 1 d .
O42 O 0.2877(13) 0.8593(8) 0.7852(7) 0.041(5) Uani 1 1 d .
O43 O 0.1486(13) 0.8619(8) 0.7026(7) 0.045(6) Uani 1 1 d .
O44 O 0.1546(10) 0.9592(6) 0.7353(6) 0.021(4) Uani 1 1 d U
O45 O 0.2848(11) 0.9658(7) 0.8286(7) 0.037(5) Uani 1 1 d .
O46 O 0.3620(11) 1.0120(7) 0.9405(6) 0.036(5) Uani 1 1 d DU
O47 O 0.3554(12) 1.0760(9) 0.8609(8) 0.053(7) Uani 1 1 d .
O48 O 0.1941(11) 0.9566(7) 0.8899(7) 0.035(5) Uani 1 1 d U
O49 O 0.1953(11) 1.0388(7) 0.8183(6) 0.034(5) Uani 1 1 d .
O50 O 0.2543(11) 1.0708(7) 0.9179(7) 0.038(5) Uani 1 1 d .
O51 O 0.0924(11) 1.0416(7) 0.8788(6) 0.028(5) Uani 1 1 d .
O52 O 0.1114(11) 1.1173(7) 0.8185(6) 0.033(5) Uani 1 1 d .
O53 O 0.1936(11) 1.1537(6) 0.9281(6) 0.030(5) Uani 1 1 d .
O54 O 0.2750(11) 1.1459(7) 0.8587(7) 0.035(5) Uani 1 1 d .
O55 O 0.3996(13) 1.1643(8) 0.8122(8) 0.048(6) Uani 1 1 d .
O56 O 0.2343(11) 1.1233(7) 0.7522(7) 0.032(5) Uani 1 1 d .
O57 O 0.3091(11) 1.0569(7) 0.7566(7) 0.036(5) Uani 1 1 d .
O58 O 0.3244(13) 1.0181(8) 0.6565(7) 0.047(6) Uani 1 1 d U
O59 O 0.1890(12) 1.0438(8) 0.6711(7) 0.038(5) Uani 1 1 d .
O60 O 0.1674(10) 0.9383(7) 0.6415(6) 0.026(4) Uani 1 1 d U
O61 O 0.0212(12) 0.9434(8) 0.6380(6) 0.038(5) Uani 1 1 d .
O62 O 0.0292(12) 0.8384(8) 0.6054(7) 0.046(6) Uani 1 1 d U
O63 O 0.0010(11) 0.8683(7) 0.6972(6) 0.031(5) Uani 1 1 d .
O64 O -0.0288(10) 0.8437(7) 0.7897(6) 0.024(4) Uani 1 1 d .
O65 O 0.0519(9) 0.9528(6) 0.7918(6) 0.020(4) Uani 1 1 d .
O66 O -0.1629(10) 0.8327(8) 0.7056(6) 0.035(5) Uani 1 1 d .
O67 O -0.0949(12) 0.9257(8) 0.7886(7) 0.042(5) Uani 1 1 d .
O68 O -0.0773(10) 0.9387(7) 0.6931(6) 0.027(5) Uani 1 1 d .
O69 O -0.0747(11) 0.9961(7) 0.8810(6) 0.029(5) Uani 1 1 d .
O70 O 0.0188(11) 0.9331(7) 0.8822(6) 0.029(5) Uani 1 1 d .
O71 O -0.0265(11) 1.0348(7) 0.7935(6) 0.029(5) Uani 1 1 d .
O72 O -0.0328(11) 1.1370(7) 0.7676(7) 0.035(5) Uani 1 1 d .
O73 O -0.0610(10) 1.0440(7) 0.6900(6) 0.029(5) Uani 1 1 d .
O74 O 0.0767(10) 1.0312(7) 0.7317(6) 0.025(4) Uani 1 1 d U
O75 O 0.0821(11) 1.1303(7) 0.7180(7) 0.033(4) Uani 1 1 d U
O76 O 0.1722(12) 1.1447(7) 0.6483(6) 0.037(5) Uani 1 1 d .
O77 O 0.0457(11) 1.0508(7) 0.6362(6) 0.033(5) Uani 1 1 d U
O78 O -0.1193(12) 0.9677(8) 0.5954(8) 0.049(6) Uani 1 1 d .
O79 O -0.8172(12) 0.6347(8) 0.2995(6) 0.037(5) Uani 1 1 d .
O80 O -0.6547(10) 0.6519(7) 0.3621(7) 0.033(5) Uani 1 1 d .
O81 O -0.7028(11) 0.7387(7) 0.3674(6) 0.031(5) Uani 1 1 d .
O82 O -0.6565(10) 0.6831(6) 0.4562(6) 0.020(4) Uani 1 1 d U
O83 O -0.7746(11) 0.5956(7) 0.3957(6) 0.029(5) Uani 1 1 d .
O84 O -0.8220(12) 0.6844(8) 0.3997(6) 0.037(5) Uani 1 1 d .
O85 O -0.9307(13) 0.7352(9) 0.4044(8) 0.050(6) Uani 1 1 d .
O86 O -0.8142(10) 0.7950(7) 0.5041(6) 0.027(4) Uani 1 1 d U
O87 O -0.8694(10) 0.6860(7) 0.4838(6) 0.022(4) Uani 1 1 d .
O88 O -0.7153(10) 0.7385(6) 0.5128(5) 0.018(4) Uani 1 1 d U
O89 O -0.7617(11) 0.7904(7) 0.4204(6) 0.028(4) Uani 1 1 d U
O90 O -0.7119(11) 0.8397(8) 0.3380(7) 0.037(6) Uani 1 1 d .
O91 O -0.5627(9) 0.8271(7) 0.3920(6) 0.022(4) Uani 1 1 d .
O92 O -0.5982(10) 0.7949(7) 0.4731(6) 0.024(4) Uani 1 1 d .
O93 O -0.6261(12) 0.8821(8) 0.4452(7) 0.042(5) Uiso 1 1 d .
O94 O -0.5209(13) 0.9594(7) 0.5436(7) 0.042(5) Uani 1 1 d .
O95 O -0.4720(13) 0.8845(7) 0.4883(7) 0.042(6) Uani 1 1 d .
O96 O -0.5111(12) 0.8614(7) 0.5764(6) 0.032(5) Uani 1 1 d .
O97 O -0.6573(10) 0.8608(7) 0.5349(6) 0.024(4) Uani 1 1 d .
O98 O -0.7444(12) 0.8571(8) 0.6086(8) 0.043(5) Uani 1 1 d .
O99 O -0.6213(10) 0.8077(7) 0.6135(6) 0.026(4) Uani 1 1 d .
O100 O -0.7838(10) 0.7409(7) 0.5822(6) 0.026(5) Uani 1 1 d .
O101 O -0.8720(11) 0.6227(8) 0.5678(7) 0.038(5) Uani 1 1 d .
O102 O -0.7005(12) 0.6681(8) 0.5946(6) 0.036(5) Uani 1 1 d .
O103 O -0.7870(10) 0.6179(6) 0.4925(6) 0.023(4) Uani 1 1 d .
O104 O -0.7561(10) 0.5201(6) 0.4621(6) 0.025(4) Uani 1 1 d .
O105 O -0.6348(10) 0.6117(6) 0.5349(6) 0.023(4) Uani 1 1 d U
O106 O -0.6238(10) 0.5937(6) 0.4379(6) 0.024(4) Uani 1 1 d U
O107 O -0.4998(10) 0.6374(7) 0.3946(6) 0.024(4) Uani 1 1 d U
O108 O -0.4895(10) 0.6879(7) 0.4955(6) 0.026(4) Uani 1 1 d .
O109 O -0.5220(11) 0.7381(7) 0.4173(6) 0.033(5) Uani 1 1 d U
O110 O -0.4319(11) 0.7991(6) 0.5142(6) 0.028(5) Uani 1 1 d .
O111 O -0.3960(11) 0.8405(7) 0.4279(7) 0.035(5) Uani 1 1 d .
O112 O -0.3329(11) 0.7509(7) 0.5735(7) 0.030(5) Uani 1 1 d .
O113 O -0.4585(10) 0.6885(7) 0.6000(6) 0.023(4) Uani 1 1 d U
O114 O -0.4166(9) 0.8025(6) 0.6169(6) 0.017(4) Uani 1 1 d .
O115 O -0.5602(9) 0.7417(6) 0.5575(6) 0.018(4) Uani 1 1 d .
O116 O -0.4621(12) 0.8616(7) 0.6864(7) 0.038(5) Uani 1 1 d .
O117 O -0.5315(11) 0.7502(7) 0.6629(6) 0.032(5) Uani 1 1 d .
O118 O -0.8502(12) 0.5003(8) 0.5684(7) 0.043(6) Uani 1 1 d .
O119 O -0.8388(11) 0.4380(8) 0.6516(6) 0.031(5) Uani 1 1 d .
O120 O -0.7461(10) 0.4401(7) 0.5903(6) 0.022(4) Uani 1 1 d .
O121 O -0.6841(10) 0.5512(7) 0.6169(6) 0.024(5) Uani 1 1 d .
O122 O -0.6819(10) 0.4733(6) 0.6899(6) 0.021(4) Uiso 1 1 d .
O123 O -0.7724(11) 0.5487(8) 0.6834(7) 0.037(5) Uani 1 1 d .
O124 O -0.7656(12) 0.6551(8) 0.7258(7) 0.039(5) Uani 1 1 d U
O125 O -0.6367(12) 0.6394(7) 0.7020(6) 0.039(6) Uani 1 1 d .
O126 O -0.7617(11) 0.5690(7) 0.7840(7) 0.034(5) Uani 1 1 d U
O127 O -0.6319(10) 0.5572(7) 0.7731(6) 0.023(4) Uani 1 1 d .
O128 O -0.6224(12) 0.6560(7) 0.8056(7) 0.037(5) Uani 1 1 d U
O129 O -0.6856(11) 0.3555(7) 0.5793(7) 0.034(5) Uiso 1 1 d .
O130 O -0.5796(10) 0.4663(7) 0.6249(6) 0.025(4) Uani 1 1 d .
O131 O -0.5954(11) 0.3943(7) 0.6890(6) 0.027(4) Uani 1 1 d .
O132 O -0.7579(11) 0.3664(6) 0.6552(7) 0.031(5) Uani 1 1 d .
O133 O -0.8805(12) 0.3506(9) 0.7047(8) 0.049(6) Uani 1 1 d .
O134 O -0.7065(12) 0.3922(7) 0.7624(6) 0.032(5) Uani 1 1 d .
O135 O -0.7851(12) 0.4610(7) 0.7601(7) 0.041(5) Uani 1 1 d .
O136 O -0.7910(12) 0.5023(8) 0.8615(8) 0.046(6) Uani 1 1 d .
O137 O -0.6318(11) 0.5804(7) 0.8700(6) 0.031(5) Uani 1 1 d .
O138 O -0.6623(12) 0.4736(8) 0.8405(7) 0.040(5) Uani 1 1 d .
O139 O -0.4918(11) 0.5755(7) 0.8666(6) 0.033(5) Uani 1 1 d .
O140 O -0.4978(14) 0.6802(8) 0.9007(7) 0.048(6) Uani 1 1 d .
O141 O -0.4772(11) 0.6462(6) 0.8048(6) 0.027(5) Uani 1 1 d .
O142 O -0.4043(11) 0.5750(9) 0.8084(7) 0.048(7) Uani 1 1 d .
O143 O -0.4518(11) 0.6679(7) 0.7109(6) 0.033(5) Uani 1 1 d U
O144 O -0.3163(12) 0.6832(8) 0.7923(7) 0.044(6) Uani 1 1 d .
O145 O -0.3893(10) 0.5853(6) 0.7100(6) 0.025(4) Uani 1 1 d .
O146 O -0.5375(9) 0.5603(6) 0.7100(6) 0.017(4) Uani 1 1 d U
O147 O -0.4610(10) 0.4781(7) 0.7102(6) 0.026(4) Uani 1 1 d U
O148 O -0.5141(10) 0.5748(6) 0.6165(6) 0.020(4) Uani 1 1 d U
O149 O -0.4213(11) 0.5105(7) 0.6170(7) 0.035(5) Uani 1 1 d U
O150 O -0.4523(12) 0.3752(8) 0.7358(7) 0.039(5) Uani 1 1 d U
O151 O -0.4181(11) 0.4683(7) 0.8143(7) 0.033(5) Uani 1 1 d .
O152 O -0.5605(10) 0.3859(7) 0.7897(7) 0.030(5) Uani 1 1 d .
O153 O -0.5542(10) 0.4836(6) 0.7761(6) 0.023(4) Uani 1 1 d .
O154 O -0.3467(12) 0.5485(7) 0.9081(7) 0.043(6) Uani 1 1 d .
O155 O -0.5117(12) 0.4694(7) 0.8735(7) 0.037(5) Uani 1 1 d U
O156 O -0.6429(13) 0.3743(9) 0.8666(7) 0.048(6) Uani 1 1 d .
N1 N -0.416(2) 0.6414(13) 1.0195(14) 0.104(12) Uiso 1 1 d D
H1A H -0.3766 0.6461 1.0043 0.124 Uiso 1 1 calc R
H1B H -0.3933 0.6450 1.0549 0.124 Uiso 1 1 calc R
N2 N -0.577(2) 0.6310(13) 0.9861(13) 0.090(11) Uiso 1 1 d D
H2A H -0.6134 0.6401 0.9986 0.108 Uiso 1 1 calc R
H2B H -0.6000 0.6189 0.9506 0.108 Uiso 1 1 calc R
N3 N -0.525(2) 0.7559(13) 0.9785(12) 0.082 Uiso 1 1 d .
H3A H -0.5467 0.7483 0.9428 0.098 Uiso 1 1 calc R
H3B H -0.5657 0.7531 0.9922 0.098 Uiso 1 1 calc R
N4 N -0.3674(12) 0.7624(9) 1.0121(12) 0.079 Uiso 1 1 d D
H4A H -0.3387 0.7753 1.0470 0.095 Uiso 1 1 calc R
H4B H -0.3363 0.7508 0.9964 0.095 Uiso 1 1 calc R
N5 N 0.264(2) 0.5661(13) 0.2097(11) 0.087(10) Uiso 1 1 d D
H5A H 0.2536 0.5976 0.2159 0.105 Uiso 1 1 calc R
H5B H 0.3178 0.5735 0.2254 0.105 Uiso 1 1 calc R
N6 N 0.1216(19) 0.4809(13) 0.1620(11) 0.079 Uiso 1 1 d .
H6A H 0.1193 0.4472 0.1479 0.095 Uiso 1 1 calc R
H6B H 0.0704 0.4781 0.1603 0.095 Uiso 1 1 calc R
N7 N 0.111(2) 0.4544(14) 0.2673(10) 0.085(10) Uiso 1 1 d D
H7A H 0.0646 0.4625 0.2573 0.101 Uiso 1 1 calc R
H7B H 0.0974 0.4181 0.2538 0.101 Uiso 1 1 calc R
N8 N 0.266(2) 0.5175(15) 0.3106(12) 0.097(12) Uiso 1 1 d .
H8A H 0.3151 0.5173 0.3106 0.116 Uiso 1 1 calc R
H8B H 0.2731 0.5517 0.3269 0.116 Uiso 1 1 calc R
N9 N -0.5301(16) 0.4199(10) 0.4783(9) 0.047(7) Uani 1 1 d U
H9A H -0.5340 0.4119 0.4439 0.057 Uiso 1 1 calc R
H9B H -0.4915 0.4086 0.4981 0.057 Uiso 1 1 calc R
N10 N -0.6101(16) 0.4842(11) 0.5065(10) 0.054(7) Uani 1 1 d U
H10A H -0.6072 0.4874 0.5409 0.064 Uiso 1 1 calc R
H10B H -0.6323 0.5082 0.4919 0.064 Uiso 1 1 calc R
N11 N 0.1118(15) 1.0168(10) 0.9934(10) 0.048(7) Uani 1 1 d U
H11A H 0.1314 0.9901 1.0038 0.058 Uiso 1 1 calc R
H11B H 0.1096 1.0180 0.9593 0.058 Uiso 1 1 calc R
N12 N 0.0361(15) 1.0776(9) 1.0271(9) 0.041(6) Uani 1 1 d U
H12A H -0.0022 1.0909 1.0102 0.049 Uiso 1 1 calc R
H12B H 0.0414 1.0827 1.0619 0.049 Uiso 1 1 calc R
N13 N -0.4573(15) 0.2550(10) 0.7926(9) 0.044(7) Uani 1 1 d U
H13A H -0.4415 0.2866 0.8164 0.052 Uiso 1 1 calc R
H13B H -0.4874 0.2263 0.8043 0.052 Uiso 1 1 calc R
N14 N -0.4267(13) 0.2618(9) 0.6999(8) 0.030(6) Uani 1 1 d U
H14A H -0.4411 0.2306 0.6758 0.037 Uiso 1 1 calc R
H14B H -0.4102 0.2915 0.6847 0.037 Uiso 1 1 calc R
N15 N -0.5947(13) 0.2682(9) 0.6500(8) 0.034(6) Uani 1 1 d U
H15A H -0.5801 0.3042 0.6461 0.041 Uiso 1 1 calc R
H15B H -0.5886 0.2481 0.6232 0.041 Uiso 1 1 calc R
N16 N -0.6204(15) 0.2583(10) 0.7451(9) 0.043(6) Uiso 1 1 d .
H16A H -0.6399 0.2249 0.7546 0.051 Uiso 1 1 calc R
H16B H -0.6037 0.2853 0.7740 0.051 Uiso 1 1 calc R
N17 N 0.3577(16) 0.7815(11) 0.7300(10) 0.052(8) Uani 1 1 d .
H17A H 0.3491 0.7573 0.7007 0.063 Uiso 1 1 calc R
H17B H 0.3643 0.8153 0.7211 0.063 Uiso 1 1 calc R
N18 N 0.3453(15) 0.7592(9) 0.8230(9) 0.040(6) Uani 1 1 d .
H18A H 0.3319 0.7692 0.8514 0.048 Uiso 1 1 calc R
H18B H 0.3509 0.7258 0.8242 0.048 Uiso 1 1 calc R
N19 N 0.1606(15) 0.7332(12) 0.7773(9) 0.049(8) Uani 1 1 d .
H19A H 0.1517 0.6986 0.7849 0.059 Uiso 1 1 calc R
H19B H 0.1701 0.7568 0.8072 0.059 Uiso 1 1 calc R
N20 N 0.1824(14) 0.7559(10) 0.6839(9) 0.042(7) Uani 1 1 d U
H20A H 0.1842 0.7908 0.6805 0.051 Uiso 1 1 calc R
H20B H 0.1952 0.7415 0.6570 0.051 Uiso 1 1 calc R
N21 N -0.3378(15) 0.7830(10) 0.7303(10) 0.047(7) Uani 1 1 d U
H21A H -0.3315 0.8072 0.7079 0.056 Uiso 1 1 calc R
H21B H -0.3852 0.7538 0.7144 0.056 Uiso 1 1 calc R
N22 N -0.2038(15) 0.8058(8) 0.8202(8) 0.031(6) Uani 1 1 d .
H22A H -0.2074 0.7846 0.8453 0.037 Uiso 1 1 calc R
H22B H -0.1509 0.8280 0.8278 0.037 Uiso 1 1 calc R
N23 N -0.1515(14) 0.7275(9) 0.7652(8) 0.034(6) Uiso 1 1 d .
H23A H -0.1033 0.7565 0.7782 0.041 Uiso 1 1 calc R
H23B H -0.1559 0.7065 0.7905 0.041 Uiso 1 1 calc R
N24 N -0.2827(14) 0.7061(10) 0.6769(9) 0.039(6) Uani 1 1 d .
H24A H -0.3366 0.6855 0.6684 0.047 Uiso 1 1 calc R
H24B H -0.2763 0.7270 0.6519 0.047 Uiso 1 1 calc R
N25 N -0.0535(14) 1.2476(10) 0.8053(8) 0.033(6) Uani 1 1 d .
H25A H -0.0719 1.2159 0.8176 0.040 Uiso 1 1 calc R
H25B H -0.0382 1.2766 0.8321 0.040 Uiso 1 1 calc R
N26 N -0.0256(16) 1.2508(9) 0.7132(8) 0.037(6) Uani 1 1 d .
H26A H 0.0042 1.2777 0.6997 0.045 Uiso 1 1 calc R
H26B H -0.0417 1.2177 0.6914 0.045 Uiso 1 1 calc R
N27 N 0.1441(15) 1.2524(10) 0.7647(10) 0.047(7) Uani 1 1 d U
H27A H 0.1293 1.2250 0.7365 0.057 Uiso 1 1 calc R
H27B H 0.1645 1.2855 0.7551 0.057 Uiso 1 1 calc R
N28 N 0.1118(14) 1.2421(9) 0.8583(9) 0.037(6) Uani 1 1 d .
H28A H 0.1062 1.2629 0.8848 0.045 Uiso 1 1 calc R
H28B H 0.0956 1.2062 0.8624 0.045 Uiso 1 1 calc R
C1 C -0.483(2) 0.5858(14) 0.9968(16) 0.090 Uiso 1 1 d D
H1C H -0.4645 0.5567 1.0107 0.108 Uiso 1 1 calc R
H1D H -0.4969 0.5782 0.9583 0.108 Uiso 1 1 calc R
C2 C -0.555(2) 0.5867(15) 1.0121(15) 0.086 Uiso 1 1 d D
H2C H -0.6003 0.5508 0.9990 0.104 Uiso 1 1 calc R
H2D H -0.5412 0.5961 1.0505 0.104 Uiso 1 1 calc R
C3 C -0.465(2) 0.8110(17) 0.9957(16) 0.088 Uiso 1 1 d D
H3C H -0.4551 0.8244 1.0330 0.106 Uiso 1 1 calc R
H3D H -0.4836 0.8364 0.9749 0.106 Uiso 1 1 calc R
C4 C -0.389(2) 0.8074(14) 0.9875(15) 0.081 Uiso 1 1 d D
H4C H -0.3967 0.8000 0.9496 0.097 Uiso 1 1 calc R
H4D H -0.3434 0.8430 1.0032 0.097 Uiso 1 1 calc R
C5 C 0.239(2) 0.5451(16) 0.1519(11) 0.075 Uiso 1 1 d D
H5C H 0.2615 0.5754 0.1347 0.090 Uiso 1 1 calc R
H5D H 0.2604 0.5161 0.1458 0.090 Uiso 1 1 calc R
C6 C 0.153(2) 0.5234(16) 0.1302(14) 0.074(11) Uiso 1 1 d .
H6C H 0.1364 0.5059 0.0931 0.089 Uiso 1 1 calc R
H6D H 0.1317 0.5531 0.1322 0.089 Uiso 1 1 calc R
C7 C 0.143(2) 0.4639(18) 0.3264(11) 0.085 Uiso 1 1 d D
H7C H 0.1191 0.4304 0.3394 0.102 Uiso 1 1 calc R
H7D H 0.1316 0.4944 0.3424 0.102 Uiso 1 1 calc R
C8 C 0.234(2) 0.4783(17) 0.3383(16) 0.085 Uiso 1 1 d D
H8C H 0.2616 0.4926 0.3762 0.102 Uiso 1 1 calc R
H8D H 0.2441 0.4446 0.3292 0.102 Uiso 1 1 calc R
C9 C -0.612(2) 0.3899(13) 0.4856(13) 0.053(9) Uani 1 1 d U
H9C H -0.6423 0.3552 0.4599 0.063 Uiso 1 1 calc R
H9D H -0.6040 0.3812 0.5211 0.063 Uiso 1 1 calc R
C10 C -0.659(2) 0.4271(14) 0.4781(16) 0.076(13) Uani 1 1 d .
H10C H -0.6799 0.4273 0.4404 0.091 Uiso 1 1 calc R
H10D H -0.7059 0.4127 0.4904 0.091 Uiso 1 1 calc R
C11 C 0.164(2) 1.0701(13) 1.0270(13) 0.054(9) Uani 1 1 d U
H11C H 0.2133 1.0848 1.0177 0.064 Uiso 1 1 calc R
H11D H 0.1791 1.0657 1.0639 0.064 Uiso 1 1 calc R
C12 C 0.1184(19) 1.1109(12) 1.0203(12) 0.044(8) Uani 1 1 d U
H12C H 0.1103 1.1208 0.9853 0.053 Uiso 1 1 calc R
H12D H 0.1480 1.1447 1.0473 0.053 Uiso 1 1 calc R
C13 C -0.3837(19) 0.2448(13) 0.7866(11) 0.044 Uiso 1 1 d .
H13C H -0.3381 0.2625 0.8194 0.053 Uiso 1 1 calc R
H13D H -0.3951 0.2048 0.7820 0.053 Uiso 1 1 calc R
C14 C -0.360(2) 0.2639(14) 0.7454(11) 0.049(9) Uani 1 1 d U
H14C H -0.3311 0.2419 0.7344 0.059 Uiso 1 1 calc R
H14D H -0.3222 0.3024 0.7578 0.059 Uiso 1 1 calc R
C15 C -0.6770(16) 0.2473(12) 0.6493(10) 0.039(8) Uani 1 1 d .
H15C H -0.6989 0.2068 0.6394 0.047 Uiso 1 1 calc R
H15D H -0.7099 0.2618 0.6230 0.047 Uiso 1 1 calc R
C16 C -0.6822(18) 0.2651(12) 0.7054(10) 0.037(7) Uani 1 1 d U
H16C H -0.6773 0.3040 0.7105 0.044 Uiso 1 1 calc R
H16D H -0.7352 0.2425 0.7075 0.044 Uiso 1 1 calc R
C17 C 0.437(2) 0.7851(14) 0.7730(14) 0.067(12) Uani 1 1 d .
H17C H 0.4447 0.7495 0.7716 0.081 Uiso 1 1 calc R
H17D H 0.4850 0.8139 0.7703 0.081 Uiso 1 1 calc R
C18 C 0.418(3) 0.8003(17) 0.8212(15) 0.080(12) Uiso 1 1 d .
H18C H 0.4631 0.8040 0.8527 0.096 Uiso 1 1 calc R
H18D H 0.4107 0.8361 0.8213 0.096 Uiso 1 1 calc R
C19 C 0.0875(17) 0.7329(14) 0.7362(11) 0.043(8) Uani 1 1 d .
H19C H 0.0822 0.7692 0.7406 0.052 Uiso 1 1 calc R
H19D H 0.0385 0.7048 0.7386 0.052 Uiso 1 1 calc R
C20 C 0.0987(19) 0.7196(13) 0.6835(12) 0.049(9) Uani 1 1 d U
H20C H 0.0570 0.7257 0.6554 0.059 Uiso 1 1 calc R
H20D H 0.0923 0.6805 0.6763 0.059 Uiso 1 1 calc R
C21 C -0.339(2) 0.8103(17) 0.7795(14) 0.083(13) Uiso 1 1 d D
H21C H -0.3705 0.7820 0.7953 0.099 Uiso 1 1 calc R
H21D H -0.3688 0.8356 0.7710 0.099 Uiso 1 1 calc R
C22 C -0.258(2) 0.8425(17) 0.8200(13) 0.073(12) Uani 1 1 d D
H22C H -0.2630 0.8494 0.8548 0.088 Uiso 1 1 calc R
H22D H -0.2327 0.8782 0.8106 0.088 Uiso 1 1 calc R
C23 C -0.153(2) 0.6947(13) 0.7192(12) 0.052 Uiso 1 1 d .
H23C H -0.1325 0.6655 0.7301 0.062 Uiso 1 1 calc R
H23D H -0.1157 0.7183 0.7034 0.062 Uiso 1 1 calc R
C24 C -0.236(2) 0.6681(12) 0.6780(16) 0.064(11) Uani 1 1 d .
H24C H -0.2651 0.6327 0.6859 0.077 Uiso 1 1 calc R
H24D H -0.2296 0.6607 0.6433 0.077 Uiso 1 1 calc R
C25 C -0.124(2) 1.2505(15) 0.7602(12) 0.060(10) Uani 1 1 d U
H25C H -0.1706 1.2153 0.7500 0.071 Uiso 1 1 calc R
H25D H -0.1418 1.2802 0.7711 0.071 Uiso 1 1 calc R
C26 C -0.094(2) 1.2618(15) 0.7173(12) 0.054(9) Uani 1 1 d U
H26C H -0.1386 1.2414 0.6849 0.065 Uiso 1 1 calc R
H26D H -0.0818 1.3013 0.7167 0.065 Uiso 1 1 calc R
C27 C 0.2070(15) 1.2459(10) 0.8093(9) 0.021(6) Uani 1 1 d U
H27C H 0.2018 1.2069 0.8051 0.025 Uiso 1 1 calc R
H27D H 0.2608 1.2678 0.8080 0.025 Uiso 1 1 calc R
C28 C 0.2020(19) 1.2627(13) 0.8600(11) 0.047(8) Uani 1 1 d U
H28C H 0.2258 1.3032 0.8700 0.056 Uiso 1 1 calc R
H28D H 0.2330 1.2473 0.8865 0.056 Uiso 1 1 calc R

loop_
_atom_site_aniso_label
_atom_site_aniso_U_11
_atom_site_aniso_U_22
_atom_site_aniso_U_33
_atom_site_aniso_U_23
_atom_site_aniso_U_13
_atom_site_aniso_U_12
W1 0.0252(7) 0.0311(6) 0.0317(6) 0.0178(5) 0.0119(5) 0.0148(5)
W2 0.0324(7) 0.0207(6) 0.0341(6) 0.0115(5) 0.0078(5) 0.0151(5)
W3 0.0306(7) 0.0311(6) 0.0266(6) 0.0176(5) 0.0084(5) 0.0189(5)
W4 0.0272(7) 0.0326(6) 0.0208(6) 0.0079(5) 0.0005(5) 0.0164(5)
W5 0.0232(7) 0.0339(6) 0.0293(6) 0.0157(5) 0.0057(5) 0.0182(5)
W6 0.0301(7) 0.0317(6) 0.0257(6) 0.0084(5) 0.0111(5) 0.0222(5)
W7 0.0271(7) 0.0206(5) 0.0202(5) 0.0047(4) 0.0033(5) 0.0143(4)
W8 0.0183(6) 0.0244(6) 0.0241(5) 0.0099(5) 0.0052(5) 0.0137(4)
W9 0.0259(7) 0.0315(6) 0.0203(5) 0.0056(5) 0.0084(5) 0.0165(5)
W10 0.0236(7) 0.0230(6) 0.0277(6) 0.0078(5) 0.0027(5) 0.0125(5)
W11 0.0216(7) 0.0346(6) 0.0318(6) 0.0186(5) 0.0113(5) 0.0175(5)
W12 0.0362(8) 0.0307(6) 0.0426(7) 0.0166(5) 0.0220(6) 0.0228(5)
W13 0.0250(7) 0.0298(6) 0.0416(7) 0.0189(5) 0.0121(5) 0.0163(5)
W14 0.0269(7) 0.0229(6) 0.0294(6) 0.0096(5) 0.0082(5) 0.0130(5)
W15 0.0263(7) 0.0325(6) 0.0478(7) 0.0225(6) 0.0171(6) 0.0133(5)
W16 0.0455(8) 0.0426(7) 0.0475(8) 0.0221(6) 0.0324(7) 0.0245(6)
W17 0.0509(9) 0.0315(6) 0.0272(6) 0.0056(5) 0.0173(6) 0.0214(6)
W18 0.0247(7) 0.0218(6) 0.0232(6) 0.0070(5) 0.0028(5) 0.0086(5)
W19 0.0236(6) 0.0228(5) 0.0259(6) 0.0104(5) 0.0111(5) 0.0140(4)
W20 0.0313(7) 0.0245(6) 0.0303(6) 0.0142(5) 0.0097(5) 0.0175(5)
W21 0.0395(8) 0.0310(6) 0.0354(6) 0.0202(5) 0.0192(6) 0.0173(5)
W22 0.0388(8) 0.0313(6) 0.0213(6) 0.0112(5) 0.0059(5) 0.0164(5)
W23 0.0245(7) 0.0321(6) 0.0176(5) 0.0058(5) 0.0041(5) 0.0159(5)
W24 0.0254(7) 0.0387(7) 0.0225(6) 0.0117(5) 0.0067(5) 0.0234(5)
W25 0.0363(7) 0.0304(6) 0.0219(6) 0.0150(5) 0.0089(5) 0.0207(5)
W26 0.0431(8) 0.0215(6) 0.0271(6) 0.0083(5) 0.0114(5) 0.0161(5)
W27 0.0346(7) 0.0320(6) 0.0233(6) 0.0078(5) 0.0114(5) 0.0244(5)
W28 0.0200(6) 0.0319(6) 0.0224(5) 0.0119(5) 0.0085(5) 0.0168(5)
W29 0.0197(6) 0.0221(5) 0.0197(5) 0.0061(4) 0.0047(5) 0.0113(4)
W30 0.0203(6) 0.0259(6) 0.0185(5) 0.0035(4) 0.0073(5) 0.0128(4)
W31 0.0285(7) 0.0266(6) 0.0206(5) 0.0108(5) 0.0101(5) 0.0108(5)
W32 0.0182(6) 0.0251(6) 0.0182(5) 0.0072(4) 0.0043(4) 0.0099(4)
W33 0.0277(7) 0.0239(6) 0.0159(5) 0.0031(4) 0.0048(5) 0.0122(5)
W34 0.0187(6) 0.0238(6) 0.0234(5) 0.0090(5) 0.0027(5) 0.0098(4)
W35 0.0308(7) 0.0277(6) 0.0298(6) 0.0106(5) 0.0140(5) 0.0186(5)
W36 0.0256(7) 0.0196(5) 0.0201(5) 0.0023(4) 0.0059(5) 0.0103(4)
W37 0.0260(7) 0.0243(6) 0.0321(6) 0.0111(5) 0.0130(5) 0.0085(5)
W38 0.0418(8) 0.0382(7) 0.0331(6) 0.0157(5) 0.0240(6) 0.0233(6)
W39 0.0412(8) 0.0307(6) 0.0203(6) 0.0018(5) 0.0085(5) 0.0184(5)
W40 0.0218(6) 0.0240(6) 0.0210(5) 0.0069(5) 0.0019(5) 0.0117(4)
W41 0.0230(6) 0.0235(5) 0.0205(5) 0.0083(4) 0.0085(5) 0.0138(4)
W42 0.0281(7) 0.0243(6) 0.0242(6) 0.0104(5) 0.0066(5) 0.0186(5)
W43 0.0334(7) 0.0315(6) 0.0191(5) 0.0082(5) 0.0015(5) 0.0173(5)
W44 0.0430(8) 0.0301(6) 0.0258(6) 0.0178(5) 0.0147(5) 0.0210(5)
As1 0.0163(14) 0.0190(13) 0.0172(12) 0.0083(10) 0.0040(11) 0.0122(10)
As2 0.0165(15) 0.0185(13) 0.0216(13) 0.0085(11) 0.0054(11) 0.0076(10)
As3 0.0147(14) 0.0152(12) 0.0144(12) 0.0041(10) 0.0029(10) 0.0091(10)
As4 0.0180(15) 0.0204(13) 0.0128(12) 0.0049(10) 0.0067(11) 0.0134(10)
Ce1 0.0231(9) 0.0234(8) 0.0226(8) 0.0098(6) 0.0072(7) 0.0148(6)
Ce2 0.0198(9) 0.0252(8) 0.0179(7) 0.0094(6) 0.0058(6) 0.0133(6)
Cu1 0.089(4) 0.098(4) 0.080(4) 0.007(3) 0.020(3) 0.038(3)
Cu2 0.057(3) 0.062(3) 0.103(4) -0.010(3) -0.001(3) 0.018(2)
Cu3 0.095(5) 0.048(3) 0.040(3) 0.022(3) 0.034(3) 0.055(3)
Cu4 0.069(4) 0.039(3) 0.034(3) 0.012(2) 0.024(3) 0.040(3)
Cu5 0.047(2) 0.047(2) 0.0273(18) 0.0205(16) 0.0190(17) 0.0329(18)
Cu6 0.048(2) 0.045(2) 0.0325(19) 0.0152(16) 0.0239(17) 0.0304(17)
Cu7 0.0184(19) 0.040(2) 0.0311(18) 0.0040(16) -0.0034(15) 0.0142(14)
Cu8 0.042(2) 0.050(2) 0.0329(19) 0.0249(17) 0.0195(17) 0.0307(18)
Cu9 0.047(6) 0.092(7) 0.061(6) -0.001(5) 0.012(5) 0.007(5)
Na1 0.055(10) 0.070(10) 0.076(10) -0.009(8) 0.006(8) -0.019(8)
O2W 0.10(2) 0.09(2) 0.11(2) 0.011(17) 0.055(18) 0.056(17)
O3W 0.073(19) 0.072(17) 0.060(15) 0.004(14) 0.014(14) -0.001(14)
O12W 0.09(2) 0.039(14) 0.076(17) 0.001(13) 0.009(15) 0.004(13)
O13W 0.14(3) 0.10(2) 0.11(2) 0.062(18) 0.07(2) 0.10(2)
O14W 0.064(11) 0.077(11) 0.072(10) 0.020(8) 0.020(8) 0.014(7)
O17W 0.038(13) 0.048(13) 0.042(13) 0.002(9) 0.024(9) 0.017(9)
O19W 0.059(15) 0.056(15) 0.053(14) 0.017(10) 0.018(10) 0.014(9)
O20W 0.084(19) 0.087(19) 0.087(18) 0.008(10) 0.027(11) 0.038(11)
O21W 0.09(4) 0.14(5) 0.10(4) 0.09(4) 0.06(3) 0.08(4)
O1 0.044(14) 0.047(13) 0.057(13) 0.025(11) 0.033(11) 0.014(10)
O2 0.027(11) 0.032(10) 0.047(11) 0.025(9) 0.016(9) 0.019(8)
O3 0.072(16) 0.036(11) 0.025(10) 0.005(9) 0.019(10) 0.025(10)
O4 0.026(4) 0.026(4) 0.025(4) 0.0046(13) 0.0084(16) 0.0093(17)
O5 0.030(8) 0.021(7) 0.025(7) 0.017(6) 0.010(6) 0.015(6)
O6 0.022(8) 0.039(8) 0.040(8) 0.007(7) 0.006(7) 0.017(6)
O7 0.039(13) 0.042(12) 0.057(13) 0.030(10) 0.019(10) 0.020(10)
O8 0.019(8) 0.028(8) 0.043(8) 0.014(7) 0.004(6) 0.012(6)
O9 0.034(8) 0.042(8) 0.042(8) 0.021(7) 0.012(7) 0.025(6)
O10 0.028(12) 0.046(12) 0.048(12) 0.029(10) 0.021(9) 0.029(9)
O11 0.040(13) 0.050(12) 0.017(9) 0.011(9) 0.012(9) 0.011(10)
O12 0.031(8) 0.030(8) 0.032(8) 0.016(6) 0.002(6) 0.016(6)
O13 0.024(11) 0.036(10) 0.016(9) 0.018(8) 0.002(8) 0.005(8)
O14 0.030(12) 0.053(13) 0.024(10) -0.009(9) -0.009(9) 0.014(10)
O15 0.025(11) 0.026(10) 0.025(9) 0.003(8) 0.013(8) 0.010(8)
O16 0.013(3) 0.013(3) 0.012(3) 0.0027(12) 0.0041(15) 0.0046(15)
O17 0.027(11) 0.027(10) 0.030(10) 0.004(8) -0.009(8) 0.013(8)
O18 0.031(8) 0.030(8) 0.042(8) 0.011(7) 0.004(7) 0.019(6)
O19 0.040(13) 0.030(10) 0.024(10) 0.017(8) -0.004(9) 0.006(9)
O20 0.022(11) 0.031(10) 0.036(10) 0.010(9) 0.011(9) -0.001(8)
O21 0.024(11) 0.039(10) 0.018(9) 0.007(8) 0.015(8) 0.022(8)
O22 0.027(4) 0.026(4) 0.027(4) 0.0052(13) 0.0086(17) 0.0100(17)
O23 0.043(9) 0.043(8) 0.039(8) -0.001(7) 0.018(7) 0.028(7)
O24 0.034(12) 0.039(11) 0.032(10) 0.001(9) 0.009(9) 0.032(9)
O25 0.042(9) 0.036(8) 0.033(8) -0.002(6) 0.017(7) 0.023(6)
O26 0.042(9) 0.043(8) 0.039(8) 0.014(7) 0.008(7) 0.030(7)
O27 0.018(8) 0.026(7) 0.016(7) 0.004(6) -0.004(6) 0.013(6)
O28 0.027(10) 0.014(8) 0.013(8) 0.009(7) 0.003(7) 0.004(7)
O29 0.030(11) 0.013(8) 0.010(8) 0.002(7) -0.005(7) 0.005(7)
O30 0.024(8) 0.041(8) 0.043(8) 0.003(7) 0.013(7) 0.016(6)
O31 0.034(8) 0.032(8) 0.018(7) 0.009(6) 0.003(6) 0.014(6)
O33 0.032(12) 0.038(11) 0.045(12) 0.000(10) -0.001(10) 0.029(9)
O34 0.018(10) 0.026(9) 0.019(9) -0.011(7) -0.001(8) 0.012(7)
O35 0.036(13) 0.030(11) 0.063(14) 0.009(10) 0.012(11) 0.015(9)
O36 0.032(11) 0.030(10) 0.025(9) 0.011(8) 0.008(8) 0.017(8)
O37 0.015(10) 0.023(10) 0.061(13) 0.021(9) 0.013(9) 0.008(8)
O38 0.023(12) 0.047(12) 0.068(14) 0.032(11) 0.020(10) 0.016(9)
O39 0.027(12) 0.067(14) 0.022(10) 0.015(10) 0.014(9) 0.022(10)
O40 0.041(12) 0.012(9) 0.039(11) 0.007(8) 0.009(9) 0.008(8)
O41 0.038(13) 0.051(13) 0.065(14) 0.049(11) 0.024(11) 0.027(10)
O42 0.074(16) 0.041(12) 0.037(11) 0.021(9) 0.028(11) 0.047(11)
O43 0.062(16) 0.051(13) 0.041(12) 0.018(10) 0.021(11) 0.039(11)
O44 0.029(8) 0.026(7) 0.018(7) 0.000(6) 0.007(6) 0.022(6)
O45 0.030(12) 0.020(10) 0.064(13) 0.023(9) 0.016(10) 0.011(8)
O46 0.036(9) 0.035(8) 0.034(8) 0.020(7) 0.002(6) 0.015(6)
O47 0.029(13) 0.065(15) 0.068(15) 0.036(12) 0.018(11) 0.014(11)
O48 0.041(9) 0.032(8) 0.042(8) 0.020(7) 0.012(7) 0.025(6)
O49 0.043(13) 0.026(10) 0.031(10) 0.015(9) 0.014(9) 0.005(9)
O50 0.020(11) 0.025(10) 0.061(13) 0.022(10) 0.000(10) 0.007(8)
O51 0.039(12) 0.021(9) 0.021(9) 0.008(8) 0.004(8) 0.013(8)
O52 0.048(13) 0.029(10) 0.018(9) 0.006(8) 0.013(9) 0.008(9)
O53 0.039(12) 0.015(9) 0.029(10) -0.015(8) 0.008(9) 0.006(8)
O54 0.027(11) 0.025(10) 0.068(13) 0.029(10) 0.030(10) 0.013(8)
O55 0.065(16) 0.028(11) 0.063(14) 0.024(10) 0.030(12) 0.020(10)
O56 0.025(11) 0.039(11) 0.036(11) -0.001(9) 0.016(9) 0.012(8)
O57 0.034(12) 0.030(11) 0.043(11) 0.017(9) 0.005(9) 0.013(9)
O58 0.055(9) 0.049(9) 0.050(9) -0.003(7) 0.036(8) 0.020(7)
O59 0.048(14) 0.041(12) 0.034(11) 0.022(9) 0.014(10) 0.023(10)
O60 0.026(4) 0.026(4) 0.025(4) 0.0050(13) 0.0088(16) 0.0092(17)
O61 0.059(15) 0.051(12) 0.018(9) 0.018(9) 0.017(9) 0.032(10)
O62 0.049(9) 0.041(8) 0.048(8) 0.021(7) 0.006(7) 0.021(7)
O63 0.033(12) 0.039(11) 0.018(9) -0.016(8) 0.001(8) 0.019(9)
O64 0.029(11) 0.034(10) 0.009(8) 0.003(8) 0.007(8) 0.011(8)
O65 0.011(9) 0.028(9) 0.024(9) 0.000(8) 0.004(7) 0.014(7)
O66 0.014(11) 0.056(13) 0.026(10) 0.016(9) -0.001(8) 0.005(9)
O67 0.043(14) 0.044(12) 0.044(12) -0.006(10) 0.021(10) 0.020(10)
O68 0.013(10) 0.028(10) 0.028(10) -0.003(8) 0.002(8) -0.001(7)
O69 0.036(12) 0.042(11) 0.022(9) 0.011(8) 0.016(9) 0.025(9)
O70 0.044(13) 0.030(10) 0.019(9) 0.014(8) 0.006(8) 0.023(9)
O71 0.051(13) 0.027(10) 0.024(9) 0.013(8) 0.026(9) 0.018(9)
O72 0.032(12) 0.037(11) 0.035(11) 0.016(9) 0.001(9) 0.017(9)
O73 0.028(11) 0.050(12) 0.025(9) 0.024(9) 0.009(8) 0.029(9)
O74 0.025(4) 0.025(4) 0.025(4) 0.0053(13) 0.0084(16) 0.0088(17)
O75 0.033(5) 0.033(5) 0.033(4) 0.0064(13) 0.0106(17) 0.0122(18)
O76 0.061(14) 0.032(11) 0.022(10) 0.019(8) 0.011(9) 0.022(10)
O77 0.040(9) 0.032(8) 0.035(8) 0.022(6) 0.022(7) 0.012(6)
O78 0.047(14) 0.041(12) 0.054(13) 0.000(11) -0.002(11) 0.028(10)
O79 0.049(14) 0.049(12) 0.025(10) 0.018(9) 0.007(9) 0.036(10)
O80 0.018(11) 0.047(12) 0.035(11) -0.002(9) 0.008(9) 0.017(8)
O81 0.041(12) 0.031(10) 0.027(10) 0.012(8) 0.009(9) 0.020(9)
O82 0.020(4) 0.020(4) 0.020(4) 0.0040(13) 0.0063(16) 0.0076(16)
O83 0.037(12) 0.029(10) 0.037(10) 0.019(8) 0.023(9) 0.020(8)
O84 0.048(14) 0.045(12) 0.017(9) 0.012(9) 0.010(9) 0.014(10)
O85 0.062(16) 0.061(14) 0.053(13) 0.029(11) 0.025(12) 0.046(12)
O86 0.027(4) 0.027(4) 0.027(4) 0.0049(13) 0.0089(17) 0.0104(17)
O87 0.016(10) 0.037(10) 0.022(9) 0.009(8) 0.006(8) 0.020(8)
O88 0.025(8) 0.020(7) 0.013(6) 0.014(6) 0.007(6) 0.011(5)
O89 0.032(8) 0.040(8) 0.019(7) 0.006(6) 0.016(6) 0.015(6)
O90 0.021(11) 0.043(12) 0.034(11) 0.020(9) -0.007(9) 0.005(9)
O91 0.009(9) 0.034(10) 0.020(9) 0.005(8) 0.010(7) 0.003(7)
O92 0.030(11) 0.027(10) 0.025(9) 0.013(8) 0.014(8) 0.018(8)
O94 0.063(15) 0.019(10) 0.054(13) 0.006(9) 0.021(11) 0.025(9)
O95 0.069(16) 0.019(10) 0.028(10) 0.004(8) 0.013(10) 0.006(10)
O96 0.054(14) 0.030(10) 0.017(9) 0.012(8) 0.014(9) 0.016(9)
O97 0.035(11) 0.033(10) 0.016(9) 0.006(8) 0.006(8) 0.029(8)
O98 0.059(15) 0.040(12) 0.056(13) 0.025(10) 0.024(11) 0.042(10)
O99 0.024(11) 0.022(9) 0.039(10) 0.015(8) 0.007(8) 0.016(8)
O100 0.022(11) 0.040(11) 0.012(8) 0.010(8) -0.001(7) 0.012(8)
O101 0.024(12) 0.059(13) 0.037(11) 0.016(10) 0.017(9) 0.018(9)
O102 0.046(13) 0.049(12) 0.026(10) 0.023(9) 0.011(9) 0.030(10)
O103 0.017(10) 0.015(9) 0.027(9) -0.005(7) -0.012(8) 0.012(7)
O104 0.019(10) 0.020(9) 0.041(10) 0.006(8) 0.017(8) 0.006(7)
O105 0.023(4) 0.023(4) 0.023(4) 0.0042(13) 0.0073(16) 0.0087(17)
O106 0.026(8) 0.017(7) 0.031(7) 0.005(6) 0.005(6) 0.015(6)
O107 0.032(8) 0.030(7) 0.018(7) 0.000(6) 0.009(6) 0.022(6)
O108 0.012(10) 0.040(11) 0.036(10) 0.023(9) 0.013(8) 0.016(8)
O109 0.038(9) 0.041(8) 0.019(7) 0.006(6) 0.008(6) 0.017(6)
O110 0.040(12) 0.017(9) 0.028(10) 0.006(8) 0.014(9) 0.008(8)
O111 0.035(12) 0.024(10) 0.045(11) 0.006(9) 0.017(10) 0.008(8)
O112 0.030(12) 0.027(10) 0.043(11) 0.020(9) 0.012(9) 0.019(8)
O113 0.025(8) 0.031(7) 0.020(7) 0.003(6) 0.016(6) 0.012(6)
O114 0.012(9) 0.014(8) 0.022(9) -0.001(7) 0.005(7) 0.002(7)
O115 0.010(9) 0.025(9) 0.017(8) -0.004(7) 0.004(7) 0.005(7)
O116 0.050(14) 0.029(10) 0.032(11) 0.006(9) 0.009(10) 0.011(9)
O117 0.027(11) 0.029(10) 0.030(10) -0.004(8) 0.018(9) -0.005(8)
O118 0.035(13) 0.037(12) 0.047(12) 0.002(10) 0.005(10) 0.010(9)
O119 0.029(11) 0.055(12) 0.028(10) 0.021(9) 0.022(9) 0.027(9)
O120 0.034(11) 0.028(10) 0.015(8) 0.011(7) 0.007(8) 0.024(8)
O121 0.013(10) 0.025(9) 0.021(9) 0.005(8) 0.001(8) -0.005(7)
O123 0.025(12) 0.040(11) 0.052(12) 0.021(10) 0.019(10) 0.012(9)
O124 0.044(9) 0.040(8) 0.044(8) 0.010(7) 0.017(7) 0.027(7)
O125 0.052(14) 0.023(10) 0.027(10) -0.008(8) 0.018(10) -0.006(9)
O126 0.036(8) 0.036(8) 0.040(8) 0.007(7) 0.031(7) 0.010(6)
O127 0.027(11) 0.027(10) 0.022(9) 0.007(8) 0.012(8) 0.017(8)
O128 0.044(9) 0.029(8) 0.036(8) 0.012(7) -0.001(7) 0.021(6)
O130 0.034(12) 0.038(11) 0.014(8) 0.009(8) 0.010(8) 0.024(8)
O131 0.036(12) 0.027(10) 0.020(9) 0.001(8) 0.012(8) 0.013(8)
O132 0.036(12) 0.015(9) 0.050(12) 0.016(8) 0.018(9) 0.012(8)
O133 0.042(14) 0.060(14) 0.058(14) 0.020(12) 0.020(11) 0.028(11)
O134 0.054(13) 0.046(12) 0.022(9) 0.025(9) 0.026(9) 0.034(10)
O135 0.050(14) 0.022(10) 0.058(13) 0.019(10) 0.026(11) 0.014(9)
O136 0.045(14) 0.038(12) 0.059(13) 0.022(10) 0.021(11) 0.012(10)
O137 0.034(12) 0.042(11) 0.010(8) 0.001(8) 0.012(8) 0.001(9)
O138 0.055(14) 0.067(14) 0.025(10) 0.033(10) 0.018(10) 0.047(11)
O139 0.046(13) 0.039(11) 0.015(9) 0.012(8) -0.002(8) 0.026(9)
O140 0.073(16) 0.049(13) 0.039(12) 0.007(10) 0.027(11) 0.037(11)
O141 0.037(12) 0.016(9) 0.021(9) 0.001(7) -0.001(8) 0.012(8)
O142 0.020(12) 0.075(15) 0.041(11) 0.039(11) 0.010(9) 0.002(10)
O143 0.040(9) 0.031(8) 0.026(7) 0.012(6) 0.001(6) 0.018(6)
O144 0.045(14) 0.039(12) 0.026(10) 0.001(9) -0.009(9) 0.007(10)
O145 0.022(10) 0.020(9) 0.031(10) 0.013(8) 0.009(8) 0.004(7)
O146 0.017(4) 0.017(4) 0.017(4) 0.0035(12) 0.0053(15) 0.0065(16)
O147 0.020(8) 0.025(7) 0.024(7) 0.006(6) -0.005(6) 0.006(6)
O148 0.030(8) 0.010(6) 0.023(7) 0.006(6) 0.010(6) 0.011(5)
O149 0.034(8) 0.043(8) 0.039(8) -0.003(7) 0.017(7) 0.026(6)
O150 0.038(9) 0.043(8) 0.047(8) 0.016(7) 0.010(7) 0.029(7)
O151 0.033(12) 0.019(9) 0.037(11) 0.010(8) 0.007(9) 0.000(8)
O152 0.022(11) 0.037(11) 0.043(11) 0.024(9) 0.010(9) 0.022(8)
O153 0.020(10) 0.023(9) 0.031(10) 0.003(8) 0.009(8) 0.014(7)
O154 0.047(14) 0.018(10) 0.042(12) -0.003(9) -0.010(10) 0.006(9)
O155 0.042(9) 0.034(8) 0.035(8) 0.014(7) -0.003(7) 0.025(6)
O156 0.072(17) 0.065(14) 0.024(10) 0.026(10) 0.019(10) 0.038(12)
N9 0.059(11) 0.052(10) 0.043(10) 0.020(8) 0.020(8) 0.030(8)
N10 0.058(11) 0.054(10) 0.057(11) 0.006(8) 0.004(8) 0.044(8)
N11 0.051(11) 0.049(10) 0.050(10) 0.002(8) 0.012(8) 0.030(8)
N12 0.046(10) 0.050(10) 0.037(9) -0.001(8) 0.025(8) 0.022(7)
N13 0.046(10) 0.047(10) 0.038(9) 0.018(8) 0.009(8) 0.019(7)
N14 0.038(10) 0.030(9) 0.020(8) 0.003(7) 0.002(7) 0.015(7)
N15 0.034(10) 0.032(9) 0.035(9) 0.013(7) 0.019(7) 0.001(7)
N17 0.053(19) 0.056(18) 0.053(17) 0.020(14) 0.016(15) 0.024(14)
N18 0.059(18) 0.026(13) 0.046(15) 0.002(11) 0.027(13) 0.024(12)
N19 0.045(18) 0.074(19) 0.045(16) 0.017(14) 0.029(14) 0.029(14)
N20 0.037(10) 0.049(10) 0.043(9) -0.008(8) 0.018(8) 0.017(7)
N21 0.045(10) 0.050(10) 0.051(10) 0.003(8) 0.022(8) 0.022(7)
N22 0.055(17) 0.024(12) 0.016(11) 0.002(9) 0.006(11) 0.023(11)
N24 0.019(14) 0.046(15) 0.059(16) 0.004(13) 0.014(12) 0.019(11)
N25 0.043(16) 0.049(15) 0.018(11) 0.010(11) 0.017(11) 0.023(12)
N26 0.067(19) 0.038(14) 0.026(13) 0.011(11) 0.020(13) 0.039(13)
N27 0.055(11) 0.035(9) 0.056(10) -0.003(8) 0.012(8) 0.030(8)
N28 0.047(17) 0.034(14) 0.046(15) 0.023(12) 0.019(12) 0.027(11)
C9 0.055(12) 0.049(12) 0.058(12) 0.013(9) 0.013(9) 0.026(8)
C10 0.05(2) 0.06(2) 0.10(3) -0.02(2) -0.03(2) 0.041(19)
C11 0.053(12) 0.060(12) 0.057(12) -0.001(9) 0.023(9) 0.031(9)
C12 0.055(12) 0.040(11) 0.043(11) 0.012(8) 0.015(9) 0.025(8)
C14 0.049(12) 0.058(12) 0.046(11) 0.017(9) 0.017(9) 0.022(8)
C15 0.020(17) 0.047(18) 0.037(17) -0.024(14) 0.016(14) -0.004(13)
C16 0.036(11) 0.042(10) 0.032(10) 0.006(8) 0.005(8) 0.019(8)
C17 0.09(3) 0.04(2) 0.08(3) 0.03(2) 0.04(2) 0.03(2)
C19 0.022(18) 0.07(2) 0.046(19) 0.024(17) 0.016(15) 0.027(15)
C20 0.049(12) 0.052(12) 0.052(11) 0.007(9) 0.016(9) 0.028(8)
C22 0.09(3) 0.11(3) 0.04(2) -0.02(2) 0.01(2) 0.07(3)
C24 0.04(2) 0.025(17) 0.13(3) 0.02(2) 0.02(2) 0.018(15)
C25 0.061(13) 0.065(13) 0.058(12) 0.010(9) 0.023(9) 0.026(9)
C26 0.050(12) 0.067(12) 0.051(12) 0.016(9) 0.022(9) 0.023(8)
C27 0.020(9) 0.021(9) 0.024(9) 0.002(7) 0.011(8) 0.007(7)
C28 0.043(12) 0.050(11) 0.045(11) 0.010(9) 0.020(9) 0.008(8)

loop_
_atom_type_symbol
_atom_type_description
_atom_type_scat_dispersion_real
_atom_type_scat_dispersion_imag
_atom_type_scat_source
C C 0.0033 0.0016 'International Tables Vol C Tables 4.2.6.8 and 6.1.1.4'
H H 0.0000 0.0000 'International Tables Vol C Tables 4.2.6.8 and 6.1.1.4'
N N 0.0061 0.0033 'International Tables Vol C Tables 4.2.6.8 and 6.1.1.4'
O O 0.0106 0.0060 'International Tables Vol C Tables 4.2.6.8 and 6.1.1.4'
Cu Cu 0.3201 1.2651 'International Tables Vol C Tables 4.2.6.8 and 6.1.1.4'
As As 0.0499 2.0058 'International Tables Vol C Tables 4.2.6.8 and 6.1.1.4'
Ce Ce -0.2486 2.6331 'International Tables Vol C Tables 4.2.6.8 and 6.1.1.4'
W W -0.8490 6.8722 'International Tables Vol C Tables 4.2.6.8 and 6.1.1.4'
Na Na 0.0362 0.0249 'International Tables Vol C Tables 4.2.6.8 and 6.1.1.4'

loop_
_geom_angle_atom_site_label_1
_geom_angle_atom_site_label_2
_geom_angle_atom_site_label_3
_geom_angle
_geom_angle_site_symmetry_1
_geom_angle_site_symmetry_3
O1 W1 O2 102.8(9) . .
O1 W1 O4 101.0(9) . .
O2 W1 O4 89.7(7) . .
O1 W1 O6 101.0(9) . .
O2 W1 O6 91.5(8) . .
O4 W1 O6 157.1(8) . .
O1 W1 O3 99.3(9) . .
O2 W1 O3 157.8(8) . .
O4 W1 O3 86.9(8) . .
O6 W1 O3 83.4(8) . .
O1 W1 O5 169.7(8) . .
O2 W1 O5 85.3(7) . .
O4 W1 O5 85.3(7) . .
O6 W1 O5 72.1(6) . .
O3 W1 O5 72.6(7) . .
O7 W2 O8 104.3(8) . .
O7 W2 O6 101.0(8) . .
O8 W2 O6 92.3(8) . .
O7 W2 O9 100.7(9) . .
O8 W2 O9 87.5(7) . .
O6 W2 O9 157.6(8) . .
O7 W2 O10 101.3(8) . .
O8 W2 O10 154.3(8) . .
O6 W2 O10 85.2(7) . .
O9 W2 O10 85.3(7) . .
O7 W2 O5 170.2(7) . .
O8 W2 O5 83.8(7) . .
O6 W2 O5 72.8(7) . .
O9 W2 O5 84.9(7) . .
O10 W2 O5 71.0(7) . .
O11 W3 O10 103.9(8) . .
O11 W3 O13 101.5(8) . .
O10 W3 O13 154.5(7) . .
O11 W3 O12 102.7(8) . .
O10 W3 O12 87.8(7) . .
O13 W3 O12 84.5(8) . .
O11 W3 O3 100.8(8) . .
O10 W3 O3 88.5(8) . .
O13 W3 O3 89.0(8) . .
O12 W3 O3 156.5(7) . .
O11 W3 O5 171.2(7) . .
O10 W3 O5 71.2(7) . .
O13 W3 O5 83.9(6) . .
O12 W3 O5 84.6(6) . .
O3 W3 O5 72.3(6) . .
O14 W4 O17 103.2(8) . .
O14 W4 O15 101.2(9) . .
O17 W4 O15 88.8(8) . .
O14 W4 O18 103.6(9) . .
O17 W4 O18 89.4(8) . .
O15 W4 O18 154.9(7) . .
O14 W4 O13 102.4(8) . .
O17 W4 O13 154.4(6) . .
O15 W4 O13 86.1(8) . .
O18 W4 O13 84.8(8) . .
O14 W4 O16 170.5(8) . .
O17 W4 O16 69.7(6) . .
O15 W4 O16 72.9(6) . .
O18 W4 O16 83.0(6) . .
O13 W4 O16 84.8(5) . .
O19 W5 O20 100.8(8) . .
O19 W5 O18 103.4(9) . .
O20 W5 O18 89.5(8) . .
O19 W5 O22 100.9(9) . .
O20 W5 O22 89.2(7) . .
O18 W5 O22 155.5(8) . .
O19 W5 O12 102.0(7) . .
O20 W5 O12 157.1(8) . .
O18 W5 O12 85.4(8) . .
O22 W5 O12 86.5(7) . .
O19 W5 O21 169.6(7) . .
O20 W5 O21 72.8(6) . .
O18 W5 O21 85.0(7) . .
O22 W5 O21 71.3(7) . .
O12 W5 O21 84.5(6) . .
O23 W6 O24 100.2(8) . .
O23 W6 O25 104.9(8) . .
O24 W6 O25 90.6(7) . .
O23 W6 O9 100.7(9) . .
O24 W6 O9 158.8(8) . .
O25 W6 O9 87.5(8) . .
O23 W6 O22 100.0(9) . .
O24 W6 O22 87.0(7) . .
O25 W6 O22 155.1(8) . .
O9 W6 O22 85.9(7) . .
O23 W6 O21 170.3(8) . .
O24 W6 O21 73.1(6) . .
O25 W6 O21 82.5(7) . .
O9 W6 O21 85.8(7) . .
O22 W6 O21 73.1(7) . .
O26 W7 O28 102.3(7) . .
O26 W7 O25 103.0(9) . .
O28 W7 O25 92.9(8) . .
O26 W7 O29 100.0(8) . .
O28 W7 O29 95.3(7) . .
O25 W7 O29 153.2(6) . .
O26 W7 O8 95.0(8) . .
O28 W7 O8 162.5(7) . .
O25 W7 O8 80.6(7) . .
O29 W7 O8 84.0(7) . .
O26 W7 O27 171.5(8) . .
O28 W7 O27 81.2(6) . .
O25 W7 O27 84.4(7) . .
O29 W7 O27 71.9(6) . .
O8 W7 O27 82.0(6) . .
O30 W8 O31 99.9(9) . .
O30 W8 O29 99.6(8) . .
O31 W8 O29 94.5(7) . .
O30 W8 O32 103.4(8) . .
O31 W8 O32 93.7(7) . .
O29 W8 O32 153.9(7) . .
O30 W8 O2 94.5(8) . .
O31 W8 O2 165.6(8) . .
O29 W8 O2 83.2(7) . .
O32 W8 O2 82.7(7) . .
O30 W8 O27 171.7(7) . .
O31 W8 O27 83.1(7) . .
O29 W8 O27 72.4(6) . .
O32 W8 O27 84.0(6) . .
O2 W8 O27 82.6(6) . .
O33 W9 O34 102.1(8) . .
O33 W9 O32 101.8(8) . .
O34 W9 O32 90.3(6) . .
O33 W9 O15 102.2(8) . .
O34 W9 O15 90.4(7) . .
O32 W9 O15 155.3(8) . .
O33 W9 O4 101.3(8) . .
O34 W9 O4 156.6(8) . .
O32 W9 O4 85.8(6) . .
O15 W9 O4 83.8(7) . .
O33 W9 O16 170.8(7) . .
O34 W9 O16 70.1(6) . .
O32 W9 O16 83.4(6) . .
O15 W9 O16 73.6(6) . .
O4 W9 O16 86.5(6) . .
O35 W10 O36 103.3(8) . .
O35 W10 O37 103.2(9) . .
O36 W10 O37 96.3(8) . .
O35 W10 O34 101.0(9) . .
O36 W10 O34 85.5(7) . .
O37 W10 O34 154.6(7) . .
O35 W10 O17 95.7(8) . .
O36 W10 O17 158.6(7) . .
O37 W10 O17 88.6(8) . .
O34 W10 O17 81.4(7) . .
O35 W10 O16 164.3(7) . .
O36 W10 O16 88.7(6) . .
O37 W10 O16 85.3(6) . .
O34 W10 O16 69.4(6) . .
O17 W10 O16 71.0(6) . .
O38 W11 O39 103.8(8) . .
O38 W11 O24 102.5(9) . .
O39 W11 O24 95.0(8) . .
O38 W11 O37 102.9(8) . .
O39 W11 O37 90.2(8) . .
O24 W11 O37 152.0(7) . .
O38 W11 O20 97.4(8) . .
O39 W11 O20 158.7(7) . .
O24 W11 O20 82.5(7) . .
O37 W11 O20 82.8(8) . .
O38 W11 O21 165.5(8) . .
O39 W11 O21 89.5(7) . .
O24 W11 O21 69.8(6) . .
O37 W11 O21 82.8(6) . .
O20 W11 O21 69.8(6) . .
O42 W12 O40 104.5(9) . .
O42 W12 O45 105.9(9) . .
O40 W12 O45 92.5(8) . .
O42 W12 O43 101.2(9) . .
O40 W12 O43 90.3(8) . .
O45 W12 O43 151.1(8) . .
O42 W12 O41 96.8(9) . .
O40 W12 O41 158.5(9) . .
O45 W12 O41 84.4(8) . .
O43 W12 O41 82.7(8) . .
O42 W12 O44 164.2(7) . .
O40 W12 O44 88.6(7) . .
O45 W12 O44 81.8(7) . .
O43 W12 O44 69.5(7) . .
O41 W12 O44 69.9(7) . .
O46 W13 O48 107.7(8) . .
O46 W13 O45 106.9(9) . .
O48 W13 O45 90.1(8) . .
O46 W13 O50 100.8(9) . .
O48 W13 O50 93.7(8) . .
O45 W13 O50 149.3(8) . .
O46 W13 O47 94.7(8) . .
O48 W13 O47 157.7(8) . .
O45 W13 O47 82.9(8) . .
O50 W13 O47 82.1(9) . .
O46 W13 O49 162.2(7) . .
O48 W13 O49 87.9(7) . .
O45 W13 O49 80.9(7) . .
O50 W13 O49 68.9(7) . .
O47 W13 O49 70.1(7) . .
O53 W14 O50 101.5(9) . .
O53 W14 O51 104.7(8) . .
O50 W14 O51 90.0(7) . .
O53 W14 O54 98.0(8) . .
O50 W14 O54 86.9(8) . .
O51 W14 O54 157.2(8) . .
O53 W14 O52 101.2(9) . .
O50 W14 O52 157.3(9) . .
O51 W14 O52 85.9(7) . .
O54 W14 O52 88.2(7) . .
O53 W14 O49 171.2(8) . .
O50 W14 O49 72.7(8) . .
O51 W14 O49 82.1(7) . .
O54 W14 O49 75.4(7) . .
O52 W14 O49 84.6(7) . .
O55 W15 O47 101.9(9) . .
O55 W15 O57 102.7(9) . .
O47 W15 O57 90.6(9) . .
O55 W15 O56 101.5(9) . .
O47 W15 O56 156.5(7) . .
O57 W15 O56 83.0(8) . .
O55 W15 O54 101.5(9) . .
O47 W15 O54 88.9(9) . .
O57 W15 O54 155.4(7) . .
O56 W15 O54 87.8(8) . .
O55 W15 O49 171.7(8) . .
O47 W15 O49 73.4(7) . .
O57 W15 O49 84.4(7) . .
O56 W15 O49 83.4(6) . .
O54 W15 O49 71.8(6) . .
O58 W16 O41 102.8(10) . .
O58 W16 O60 101.7(8) . .
O41 W16 O60 90.6(8) . .
O58 W16 O59 102.9(9) . .
O41 W16 O59 154.2(8) . .
O60 W16 O59 86.4(8) . .
O58 W16 O57 102.8(8) . .
O41 W16 O57 89.1(9) . .
O60 W16 O57 154.9(8) . .
O59 W16 O57 83.0(8) . .
O58 W16 O44 172.3(8) . .
O41 W16 O44 73.0(7) . .
O60 W16 O44 72.2(6) . .
O59 W16 O44 81.7(6) . .
O57 W16 O44 83.8(6) . .
O62 W17 O63 101.3(8) . .
O62 W17 O43 100.9(9) . .
O63 W17 O43 92.1(8) . .
O62 W17 O60 101.7(8) . .
O63 W17 O60 156.7(7) . .
O43 W17 O60 87.2(8) . .
O62 W17 O61 102.3(9) . .
O63 W17 O61 85.0(8) . .
O43 W17 O61 156.7(8) . .
O60 W17 O61 86.5(8) . .
O62 W17 O44 172.0(9) . .
O63 W17 O44 83.8(6) . .
O43 W17 O44 72.6(7) . .
O60 W17 O44 73.8(6) . .
O61 W17 O44 84.1(7) . .
O66 W18 O64 103.0(8) . .
O66 W18 O67 99.2(9) . .
O64 W18 O67 94.0(8) . .
O66 W18 O63 104.3(8) . .
O64 W18 O63 93.9(8) . .
O67 W18 O63 152.8(7) . .
O66 W18 O68 93.9(7) . .
O64 W18 O68 163.0(6) . .
O67 W18 O68 83.5(8) . .
O63 W18 O68 81.5(7) . .
O66 W18 O65 169.8(9) . .
O64 W18 O65 80.9(6) . .
O67 W18 O65 71.0(7) . .
O63 W18 O65 84.6(6) . .
O68 W18 O65 82.4(6) . .
O69 W19 O70 100.8(8) . .
O69 W19 O67 100.5(8) . .
O70 W19 O67 95.3(8) . .
O69 W19 O51 103.6(8) . .
O70 W19 O51 92.9(8) . .
O67 W19 O51 152.5(7) . .
O69 W19 O71 96.4(8) . .
O70 W19 O71 162.6(8) . .
O67 W19 O71 83.7(8) . .
O51 W19 O71 80.8(7) . .
O69 W19 O65 172.5(7) . .
O70 W19 O65 80.8(7) . .
O67 W19 O65 72.0(7) . .
O51 W19 O65 83.6(7) . .
O71 W19 O65 82.4(6) . .
O72 W20 O71 103.9(8) . .
O72 W20 O52 102.8(9) . .
O71 W20 O52 88.2(7) . .
O72 W20 O73 99.9(8) . .
O71 W20 O73 90.7(7) . .
O52 W20 O73 156.8(9) . .
O72 W20 O75 98.3(8) . .
O71 W20 O75 157.7(9) . .
O52 W20 O75 86.9(7) . .
O73 W20 O75 85.4(7) . .
O72 W20 O74 168.7(7) . .
O71 W20 O74 85.2(7) . .
O52 W20 O74 83.9(8) . .
O73 W20 O74 72.9(7) . .
O75 W20 O74 72.7(7) . .
O76 W21 O77 97.5(7) . .
O76 W21 O59 103.3(9) . .
O77 W21 O59 86.6(9) . .
O76 W21 O56 105.1(8) . .
O77 W21 O56 157.2(7) . .
O59 W21 O56 85.4(8) . .
O76 W21 O75 100.8(9) . .
O77 W21 O75 88.0(8) . .
O59 W21 O75 155.8(7) . .
O56 W21 O75 90.5(8) . .
O76 W21 O74 168.0(8) . .
O77 W21 O74 73.0(6) . .
O59 W21 O74 83.8(7) . .
O56 W21 O74 84.9(6) . .
O75 W21 O74 72.1(7) . .
O78 W22 O68 101.5(8) . .
O78 W22 O61 102.2(9) . .
O68 W22 O61 88.5(8) . .
O78 W22 O73 99.8(9) . .
O68 W22 O73 89.0(7) . .
O61 W22 O73 157.9(7) . .
O78 W22 O77 103.2(8) . .
O68 W22 O77 155.3(7) . .
O61 W22 O77 86.4(8) . .
O73 W22 O77 86.8(8) . .
O78 W22 O74 170.5(8) . .
O68 W22 O74 84.3(6) . .
O61 W22 O74 85.3(7) . .
O73 W22 O74 72.6(7) . .
O77 W22 O74 71.2(6) . .
O78 W22 Na1 21.3(7) . .
O68 W22 Na1 80.3(5) . .
O61 W22 Na1 99.6(6) . .
O73 W22 Na1 101.7(6) . .
O77 W22 Na1 124.3(5) . .
O74 W22 Na1 163.7(4) . .
O79 W23 O83 102.1(8) . .
O79 W23 O80 101.3(8) . .
O83 W23 O80 88.6(8) . .
O79 W23 O81 102.7(7) . .
O83 W23 O81 155.2(7) . .
O80 W23 O81 88.4(8) . .
O79 W23 O84 102.4(9) . .
O83 W23 O84 89.2(8) . .
O80 W23 O84 156.2(7) . .
O81 W23 O84 83.7(8) . .
O79 W23 O82 170.8(8) . .
O83 W23 O82 71.9(6) . .
O80 W23 O82 72.1(7) . .
O81 W23 O82 83.7(6) . .
O84 W23 O82 84.7(6) . .
O85 W24 O87 102.4(8) . .
O85 W24 O84 99.7(9) . .
O87 W24 O84 91.1(7) . .
O85 W24 O89 103.1(8) . .
O87 W24 O89 154.5(8) . .
O84 W24 O89 83.7(7) . .
O85 W24 O86 101.9(9) . .
O87 W24 O86 88.3(7) . .
O84 W24 O86 158.1(8) . .
O89 W24 O86 87.4(7) . .
O85 W24 O88 171.2(8) . .
O87 W24 O88 71.3(6) . .
O84 W24 O88 86.8(7) . .
O89 W24 O88 83.4(6) . .
O86 W24 O88 72.3(7) . .
O90 W25 O93 100.9(9) . .
O90 W25 O81 102.0(8) . .
O93 W25 O81 157.0(8) . .
O90 W25 O89 102.9(8) . .
O93 W25 O89 90.0(8) . .
O81 W25 O89 83.1(8) . .
O90 W25 O91 101.7(8) . .
O93 W25 O91 88.4(8) . .
O81 W25 O91 88.7(8) . .
O89 W25 O91 155.3(7) . .
O90 W25 O92 171.8(6) . .
O93 W25 O92 73.9(7) . .
O81 W25 O92 83.5(6) . .
O89 W25 O92 83.7(7) . .
O91 W25 O92 72.1(6) . .
O94 W26 O96 104.6(8) . .
O94 W26 O97 102.7(9) . .
O96 W26 O97 87.3(8) . .
O94 W26 O95 101.2(8) . .
O96 W26 O95 91.8(8) . .
O97 W26 O95 155.5(7) . .
O94 W26 O93 101.1(9) . .
O96 W26 O93 154.2(8) . .
O97 W26 O93 84.8(7) . .
O95 W26 O93 85.5(8) . .
O94 W26 O92 169.5(7) . .
O96 W26 O92 83.9(7) . .
O97 W26 O92 83.7(6) . .
O95 W26 O92 71.8(6) . .
O93 W26 O92 70.8(7) . .
O98 W27 O100 100.8(8) . .
O98 W27 O99 104.2(8) . .
O100 W27 O99 91.5(7) . .
O98 W27 O97 101.4(8) . .
O100 W27 O97 157.4(7) . .
O99 W27 O97 86.8(7) . .
O98 W27 O86 99.0(9) . .
O100 W27 O86 86.1(6) . .
O99 W27 O86 156.7(8) . .
O97 W27 O86 86.6(6) . .
O98 W27 O88 170.4(7) . .
O100 W27 O88 71.6(6) . .
O99 W27 O88 82.2(7) . .
O97 W27 O88 85.9(6) . .
O86 W27 O88 75.1(7) . .
O101 W28 O102 105.9(8) . .
O101 W28 O103 102.6(8) . .
O102 W28 O103 92.6(8) . .
O101 W28 O100 101.9(8) . .
O102 W28 O100 94.7(8) . .
O103 W28 O100 151.3(6) . .
O101 W28 O87 96.8(7) . .
O102 W28 O87 157.3(7) . .
O103 W28 O87 81.4(7) . .
O100 W28 O87 81.1(6) . .
O101 W28 O88 163.7(8) . .
O102 W28 O88 89.0(7) . .
O103 W28 O88 82.8(6) . .
O100 W28 O88 69.7(6) . .
O87 W28 O88 68.6(6) . .
O104 W29 O105 105.4(8) . .
O104 W29 O103 104.5(7) . .
O105 W29 O103 95.9(7) . .
O104 W29 O106 97.7(7) . .
O105 W29 O106 88.3(7) . .
O103 W29 O106 155.3(6) . .
O104 W29 O83 95.0(7) . .
O105 W29 O83 158.5(6) . .
O103 W29 O83 85.3(7) . .
O106 W29 O83 82.1(7) . .
O104 W29 O82 162.8(7) . .
O105 W29 O82 88.1(6) . .
O103 W29 O82 84.1(6) . .
O106 W29 O82 71.7(6) . .
O83 W29 O82 70.6(6) . .
O107 W30 O106 100.4(8) . .
O107 W30 O109 100.7(8) . .
O106 W30 O109 158.8(8) . .
O107 W30 O108 101.7(8) . .
O106 W30 O108 93.2(6) . .
O109 W30 O108 84.6(7) . .
O107 W30 O80 102.7(8) . .
O106 W30 O80 87.4(7) . .
O109 W30 O80 86.0(7) . .
O108 W30 O80 155.1(8) . .
O107 W30 O82 172.5(6) . .
O106 W30 O82 73.9(6) . .
O109 W30 O82 84.9(7) . .
O108 W30 O82 83.7(7) . .
O80 W30 O82 72.5(7) . .
O111 W31 O110 102.8(8) . .
O111 W31 O95 101.6(8) . .
O110 W31 O95 88.1(8) . .
O111 W31 O109 101.0(8) . .
O110 W31 O109 89.3(7) . .
O95 W31 O109 157.2(8) . .
O111 W31 O91 100.5(8) . .
O110 W31 O91 156.7(7) . .
O95 W31 O91 85.7(8) . .
O109 W31 O91 87.7(7) . .
O111 W31 O92 170.6(8) . .
O110 W31 O92 85.2(7) . .
O95 W31 O92 73.3(7) . .
O109 W31 O92 83.9(7) . .
O91 W31 O92 71.5(6) . .
O112 W32 O113 101.4(8) . .
O112 W32 O108 105.4(8) . .
O113 W32 O108 92.4(7) . .
O112 W32 O114 98.1(8) . .
O113 W32 O114 94.6(7) . .
O108 W32 O114 153.6(7) . .
O112 W32 O110 94.3(7) . .
O113 W32 O110 164.3(8) . .
O108 W32 O110 83.3(6) . .
O114 W32 O110 83.1(6) . .
O112 W32 O115 169.8(7) . .
O113 W32 O115 81.3(7) . .
O108 W32 O115 84.3(6) . .
O114 W32 O115 71.8(6) . .
O110 W32 O115 83.2(7) . .
O116 W33 O117 101.5(8) . .
O116 W33 O99 102.5(9) . .
O117 W33 O99 94.2(8) . .
O116 W33 O114 99.5(8) . .
O117 W33 O114 96.0(8) . .
O99 W33 O114 153.4(7) . .
O116 W33 O96 95.9(7) . .
O117 W33 O96 162.3(7) . .
O99 W33 O96 78.5(7) . .
O114 W33 O96 84.5(7) . .
O116 W33 O115 172.1(8) . .
O117 W33 O115 81.7(6) . .
O99 W33 O115 84.4(7) . .
O114 W33 O115 72.9(6) . .
O96 W33 O115 81.6(6) . .
O121 W34 O118 104.1(8) . .
O121 W34 O120 92.1(8) . .
O118 W34 O120 97.9(8) . .
O121 W34 O123 93.3(7) . .
O118 W34 O123 105.7(9) . .
O120 W34 O123 153.7(7) . .
O121 W34 O119 158.9(7) . .
O118 W34 O119 96.8(8) . .
O120 W34 O119 82.9(7) . .
O123 W34 O119 83.0(7) . .
O121 W34 O122 88.6(7) . .
O118 W34 O122 163.5(7) . .
O120 W34 O122 70.7(6) . .
O123 W34 O122 83.7(7) . .
O119 W34 O122 70.4(6) . .
O124 W35 O125 104.0(10) . .
O124 W35 O123 103.2(9) . .
O125 W35 O123 94.5(7) . .
O124 W35 O128 100.4(9) . .
O125 W35 O128 91.0(8) . .
O123 W35 O128 153.7(8) . .
O124 W35 O126 96.5(8) . .
O125 W35 O126 159.2(9) . .
O123 W35 O126 83.8(7) . .
O128 W35 O126 82.1(7) . .
O124 W35 O127 164.1(7) . .
O125 W35 O127 89.2(8) . .
O123 W35 O127 84.2(7) . .
O128 W35 O127 70.1(7) . .
O126 W35 O127 70.0(7) . .
O129 W36 O132 99.9(8) . .
O129 W36 O120 100.5(8) . .
O132 W36 O120 88.6(7) . .
O129 W36 O130 101.6(7) . .
O132 W36 O130 158.2(7) . .
O120 W36 O130 90.8(7) . .
O129 W36 O131 102.0(8) . .
O132 W36 O131 87.4(7) . .
O120 W36 O131 157.5(7) . .
O130 W36 O131 84.9(7) . .
O129 W36 O122 170.0(8) . .
O132 W36 O122 74.2(6) . .
O120 W36 O122 71.7(6) . .
O130 W36 O122 85.0(6) . .
O131 W36 O122 85.9(7) . .
O133 W37 O119 100.8(9) . .
O133 W37 O135 102.4(9) . .
O119 W37 O135 91.8(8) . .
O133 W37 O132 100.9(9) . .
O119 W37 O132 88.7(8) . .
O135 W37 O132 156.1(7) . .
O133 W37 O134 103.1(8) . .
O119 W37 O134 156.0(7) . .
O135 W37 O134 84.0(8) . .
O132 W37 O134 85.9(7) . .
O133 W37 O122 169.4(8) . .
O119 W37 O122 71.9(6) . .
O135 W37 O122 85.8(6) . .
O132 W37 O122 71.7(6) . .
O134 W37 O122 84.3(6) . .
O136 W38 O126 104.0(9) . .
O136 W38 O138 101.4(9) . .
O126 W38 O138 154.5(7) . .
O136 W38 O135 101.9(8) . .
O126 W38 O135 89.8(8) . .
O138 W38 O135 82.4(9) . .
O136 W38 O137 102.1(8) . .
O126 W38 O137 91.4(8) . .
O138 W38 O137 85.8(9) . .
O135 W38 O137 155.0(8) . .
O136 W38 O127 172.2(8) . .
O126 W38 O127 71.9(7) . .
O138 W38 O127 83.1(7) . .
O135 W38 O127 84.9(6) . .
O137 W38 O127 71.8(6) . .
O140 W39 O141 103.5(8) . .
O140 W39 O128 99.6(9) . .
O141 W39 O128 93.3(8) . .
O140 W39 O139 102.0(9) . .
O141 W39 O139 84.3(8) . .
O128 W39 O139 158.2(7) . .
O140 W39 O137 99.2(8) . .
O141 W39 O137 156.6(7) . .
O128 W39 O137 88.8(8) . .
O139 W39 O137 85.1(8) . .
O140 W39 O127 170.1(9) . .
O141 W39 O127 84.0(6) . .
O128 W39 O127 73.2(7) . .
O139 W39 O127 85.0(7) . .
O137 W39 O127 74.3(6) . .
O143 W40 O144 100.3(8) . .
O143 W40 O141 95.3(8) . .
O144 W40 O141 102.8(8) . .
O143 W40 O145 93.7(8) . .
O144 W40 O145 100.4(9) . .
O141 W40 O145 153.2(6) . .
O143 W40 O142 163.2(7) . .
O144 W40 O142 96.4(8) . .
O141 W40 O142 79.4(8) . .
O145 W40 O142 84.8(8) . .
O143 W40 O146 81.0(7) . .
O144 W40 O146 172.6(9) . .
O141 W40 O146 84.3(6) . .
O145 W40 O146 72.2(6) . .
O142 W40 O146 82.7(6) . .
O149 W41 O148 100.4(8) . .
O149 W41 O145 100.4(8) . .
O148 W41 O145 96.6(7) . .
O149 W41 O130 100.5(8) . .
O148 W41 O130 92.9(7) . .
O145 W41 O130 155.1(6) . .
O149 W41 O147 98.9(8) . .
O148 W41 O147 160.4(8) . .
O145 W41 O147 83.0(6) . .
O130 W41 O147 80.5(6) . .
O149 W41 O146 173.7(7) . .
O148 W41 O146 79.4(6) . .
O145 W41 O146 73.4(7) . .
O130 W41 O146 85.8(6) . .
O147 W41 O146 81.8(7) . .
O150 W42 O147 106.3(9) . .
O150 W42 O131 100.6(8) . .
O147 W42 O131 87.7(7) . .
O150 W42 O151 100.6(9) . .
O147 W42 O151 92.6(6) . .
O131 W42 O151 157.8(9) . .
O150 W42 O152 99.2(8) . .
O147 W42 O152 154.4(8) . .
O131 W42 O152 85.9(7) . .
O151 W42 O152 84.3(7) . .
O150 W42 O153 169.0(7) . .
O147 W42 O153 83.2(7) . .
O131 W42 O153 85.0(7) . .
O151 W42 O153 73.1(7) . .
O152 W42 O153 71.6(7) . .
O154 W43 O142 104.1(8) . .
O154 W43 O139 104.8(9) . .
O142 W43 O139 86.2(9) . .
O154 W43 O151 97.7(9) . .
O142 W43 O151 92.1(9) . .
O139 W43 O151 157.1(7) . .
O154 W43 O155 100.7(8) . .
O142 W43 O155 155.3(8) . .
O139 W43 O155 87.3(8) . .
O151 W43 O155 84.7(8) . .
O154 W43 O153 167.8(7) . .
O142 W43 O153 83.3(7) . .
O139 W43 O153 85.0(7) . .
O151 W43 O153 72.1(7) . .
O155 W43 O153 72.3(6) . .
O156 W44 O134 104.1(8) . .
O156 W44 O138 101.3(9) . .
O134 W44 O138 85.8(8) . .
O156 W44 O152 102.9(9) . .
O134 W44 O152 87.4(8) . .
O138 W44 O152 155.8(7) . .
O156 W44 O155 98.3(8) . .
O134 W44 O155 157.5(7) . .
O138 W44 O155 88.5(9) . .
O152 W44 O155 89.0(8) . .
O156 W44 O153 169.2(9) . .
O134 W44 O153 85.0(6) . .
O138 W44 O153 85.0(7) . .
O152 W44 O153 71.3(6) . .
O155 W44 O153 72.8(6) . .
O21 As1 O27 111.8(8) . .
O21 As1 O16 106.0(8) . .
O27 As1 O16 110.8(8) . .
O21 As1 O5 106.2(9) . .
O27 As1 O5 110.8(8) . .
O16 As1 O5 111.0(7) . .
O49 As2 O65 111.4(8) . .
O49 As2 O44 109.2(10) . .
O65 As2 O44 111.6(8) . .
O49 As2 O74 106.4(9) . .
O65 As2 O74 109.5(8) . .
O44 As2 O74 108.6(8) . .
O146 As3 O127 110.6(8) . .
O146 As3 O153 112.3(8) . .
O127 As3 O153 108.8(8) . .
O146 As3 O122 110.1(7) . .
O127 As3 O122 107.6(9) . .
O153 As3 O122 107.4(8) . .
O88 As4 O82 106.5(8) . .
O88 As4 O115 109.6(7) . .
O82 As4 O115 112.4(8) . .
O88 As4 O92 108.8(8) . .
O82 As4 O92 107.2(8) . .
O115 As4 O92 112.2(8) . .
O40 Ce1 O48 68.9(6) . .
O40 Ce1 O39 76.9(6) . .
O48 Ce1 O39 80.1(6) . .
O40 Ce1 O64 76.8(6) . .
O48 Ce1 O64 114.7(5) . .
O39 Ce1 O64 142.0(6) . .
O40 Ce1 O36 134.7(6) . .
O48 Ce1 O36 75.0(5) . .
O39 Ce1 O36 70.6(6) . .
O64 Ce1 O36 145.3(6) . .
O40 Ce1 O31 147.4(5) . .
O48 Ce1 O31 138.8(6) . .
O39 Ce1 O31 118.1(5) . .
O64 Ce1 O31 74.8(5) . .
O36 Ce1 O31 77.4(5) . .
O40 Ce1 O70 115.2(6) . .
O48 Ce1 O70 74.3(6) . .
O39 Ce1 O70 144.2(6) . .
O64 Ce1 O70 72.8(6) . .
O36 Ce1 O70 78.8(6) . .
O31 Ce1 O70 70.8(6) . .
O40 Ce1 O28 83.7(5) . .
O48 Ce1 O28 146.7(6) . .
O39 Ce1 O28 75.4(6) . .
O64 Ce1 O28 74.9(5) . .
O36 Ce1 O28 116.3(5) . .
O31 Ce1 O28 73.7(6) . .
O70 Ce1 O28 136.9(6) . .
O125 Ce2 O105 133.3(6) . .
O125 Ce2 O102 76.1(7) . .
O105 Ce2 O102 70.0(6) . .
O125 Ce2 O121 69.5(5) . .
O105 Ce2 O121 74.1(5) . .
O102 Ce2 O121 80.7(6) . .
O125 Ce2 O113 148.6(5) . .
O105 Ce2 O113 77.3(5) . .
O102 Ce2 O113 117.2(6) . .
O121 Ce2 O113 137.9(6) . .
O125 Ce2 O148 117.1(6) . .
O105 Ce2 O148 77.5(6) . .
O102 Ce2 O148 142.7(6) . .
O121 Ce2 O148 73.2(6) . .
O113 Ce2 O148 70.9(5) . .
O125 Ce2 O143 78.9(6) . .
O105 Ce2 O143 144.8(6) . .
O102 Ce2 O143 142.8(6) . .
O121 Ce2 O143 115.4(5) . .
O113 Ce2 O143 74.5(5) . .
O148 Ce2 O143 73.8(6) . .
O125 Ce2 O117 83.0(5) . .
O105 Ce2 O117 116.3(5) . .
O102 Ce2 O117 74.6(6) . .
O121 Ce2 O117 146.7(6) . .
O113 Ce2 O117 74.5(5) . .
O148 Ce2 O117 138.5(6) . .
O143 Ce2 O117 75.5(6) . .
N4 Cu1 N2 173.7(14) . .
N4 Cu1 N1 95.3(13) . .
N2 Cu1 N1 83.8(13) . .
N4 Cu1 N3 83.2(12) . .
N2 Cu1 N3 97.0(13) . .
N1 Cu1 N3 173.5(14) . .
N8 Cu2 N6 174.8(16) . .
N8 Cu2 N7 83.2(13) . .
N6 Cu2 N7 95.8(11) . .
N8 Cu2 N5 100.2(13) . .
N6 Cu2 N5 82.2(11) . .
N7 Cu2 N5 165.0(16) . .
N8 Cu2 O2W 84.4(14) . .
N6 Cu2 O2W 90.6(13) . .
N7 Cu2 O2W 92.4(13) . .
N5 Cu2 O2W 102.5(13) . .
N9 Cu3 N9 180 . 2_466
N9 Cu3 N10 88.0(11) . .
N9 Cu3 N10 92.0(11) 2_466 .
N9 Cu3 N10 92.0(11) . 2_466
N9 Cu3 N10 88.0(11) 2_466 2_466
N10 Cu3 N10 180 . 2_466
N12 Cu4 N12 180 . 2_577
N12 Cu4 N11 94.3(10) . 2_577
N12 Cu4 N11 85.7(10) 2_577 2_577
N12 Cu4 N11 85.7(10) . .
N12 Cu4 N11 94.3(10) 2_577 .
N11 Cu4 N11 180 2_577 .
N14 Cu5 N16 176.0(9) . .
N14 Cu5 N15 98.3(9) . .
N16 Cu5 N15 85.0(9) . .
N14 Cu5 N13 83.9(10) . .
N16 Cu5 N13 92.7(10) . .
N15 Cu5 N13 177.7(10) . .
N20 Cu6 N17 94.4(10) . .
N20 Cu6 N19 85.9(10) . .
N17 Cu6 N19 179.1(12) . .
N20 Cu6 N18 176.2(10) . .
N17 Cu6 N18 81.8(10) . .
N19 Cu6 N18 97.9(10) . .
N21 Cu7 N23 178.2(9) . .
N21 Cu7 N22 86.9(10) . .
N23 Cu7 N22 94.5(10) . .
N21 Cu7 N24 93.8(10) . .
N23 Cu7 N24 84.8(10) . .
N22 Cu7 N24 179.1(11) . .
N25 Cu8 N26 83.9(9) . .
N25 Cu8 N28 98.6(9) . .
N26 Cu8 N28 175.8(10) . .
N25 Cu8 N27 177.5(10) . .
N26 Cu8 N27 93.9(10) . .
N28 Cu8 N27 83.6(10) . .
O5W Cu9 O7W 174.3(15) . .
O5W Cu9 O4W 97(2) . .
O7W Cu9 O4W 86.9(17) . .
O5W Cu9 O118 99.8(15) . .
O7W Cu9 O118 84.3(6) . .
O4W Cu9 O118 87.1(15) . .
O5W Cu9 O6W 88.7(19) . .
O7W Cu9 O6W 87.0(14) . .
O4W Cu9 O6W 174(2) . .
O118 Cu9 O6W 93.3(12) . .
O78 Na1 O17W 68.0(10) . .
O78 Na1 W22 16.5(6) . .
O17W Na1 W22 83.5(8) . .
Cu9 O7W Cu9 180 . 2_366
W1 O2 W8 150.9(10) . .
W1 O3 W3 123.0(9) . .
W1 O4 W9 148.6(9) . .
As1 O5 W2 123.7(8) . .
As1 O5 W1 120.8(9) . .
W2 O5 W1 92.3(5) . .
As1 O5 W3 126.2(8) . .
W2 O5 W3 92.6(6) . .
W1 O5 W3 92.2(5) . .
W1 O6 W2 122.5(8) . .
W2 O8 W7 154.3(9) . .
W6 O9 W2 147.5(11) . .
W3 O10 W2 125.1(10) . .
W5 O12 W3 151.8(11) . .
W3 O13 W4 155.0(10) . .
W4 O15 W9 123.6(8) . .
As1 O16 W10 125.2(7) . .
As1 O16 W9 120.4(7) . .
W10 O16 W9 94.8(6) . .
As1 O16 W4 123.6(8) . .
W10 O16 W4 94.2(5) . .
W9 O16 W4 89.7(5) . .
W4 O17 W10 125.0(8) . .
W4 O18 W5 152.3(9) . .
W5 O20 W11 125.4(8) . .
As1 O21 W6 124.4(8) . .
As1 O21 W5 125.8(7) . .
W6 O21 W5 90.9(6) . .
As1 O21 W11 122.5(9) . .
W6 O21 W11 91.6(5) . .
W5 O21 W11 91.9(5) . .
W6 O22 W5 124.6(10) . .
W6 O24 W11 125.4(9) . .
W6 O25 W7 156.1(10) . .
As1 O27 W7 124.9(10) . .
As1 O27 W8 125.0(8) . .
W7 O27 W8 93.6(5) . .
W7 O28 Ce1 136.5(7) . .
W8 O29 W7 120.8(7) . .
W8 O31 Ce1 134.5(10) . .
W9 O32 W8 156.1(10) . .
W9 O34 W10 125.8(9) . .
W10 O36 Ce1 153.6(10) . .
W10 O37 W11 144.9(10) . .
W11 O39 Ce1 160.7(11) . .
W12 O40 Ce1 157.8(9) . .
W16 O41 W12 125.9(11) . .
W17 O43 W12 125.6(11) . .
As2 O44 W17 125.1(9) . .
As2 O44 W12 122.0(8) . .
W17 O44 W12 92.2(6) . .
As2 O44 W16 126.1(8) . .
W17 O44 W16 90.2(5) . .
W12 O44 W16 91.2(6) . .
W12 O45 W13 147.6(10) . .
W15 O47 W13 125.3(10) . .
W13 O48 Ce1 160.1(11) . .
As2 O49 W14 125.7(11) . .
As2 O49 W13 122.6(9) . .
W14 O49 W13 91.4(6) . .
As2 O49 W15 125.8(8) . .
W14 O49 W15 89.9(5) . .
W13 O49 W15 91.1(6) . .
W14 O50 W13 126.9(10) . .
W14 O51 W19 156.1(9) . .
W20 O52 W14 149.5(9) . .
W14 O54 W15 122.7(9) . .
W15 O56 W21 152.8(11) . .
W15 O57 W16 156.1(12) . .
W21 O59 W16 153.0(10) . .
W16 O60 W17 123.6(8) . .
W22 O61 W17 149.8(9) . .
W17 O63 W18 156.0(10) . .
W18 O64 Ce1 138.9(8) . .
As2 O65 W18 125.9(8) . .
As2 O65 W19 125.8(9) . .
W18 O65 W19 93.0(5) . .
W19 O67 W18 122.3(11) . .
W22 O68 W18 151.2(11) . .
W19 O70 Ce1 138.5(8) . .
W20 O71 W19 152.4(11) . .
W22 O73 W20 122.4(9) . .
As2 O74 W20 124.6(8) . .
As2 O74 W22 121.9(8) . .
W20 O74 W22 92.1(6) . .
As2 O74 W21 125.3(9) . .
W20 O74 W21 92.5(6) . .
W22 O74 W21 91.1(5) . .
W21 O75 W20 122.8(10) . .
W21 O77 W22 124.7(8) . .
W22 O78 Na1 142.2(12) . .
W23 O80 W30 125.1(9) . .
W25 O81 W23 154.7(10) . .
As4 O82 W29 123.3(7) . .
As4 O82 W30 122.4(8) . .
W29 O82 W30 92.3(6) . .
As4 O82 W23 126.4(9) . .
W29 O82 W23 92.6(5) . .
W30 O82 W23 90.2(5) . .
W23 O83 W29 124.9(9) . .
W24 O84 W23 151.9(10) . .
W27 O86 W24 122.5(10) . .
W24 O87 W28 128.0(8) . .
As4 O88 W27 123.7(7) . .
As4 O88 W28 124.4(9) . .
W27 O88 W28 93.0(5) . .
As4 O88 W24 123.9(7) . .
W27 O88 W24 90.2(6) . .
W28 O88 W24 92.1(5) . .
W25 O89 W24 155.1(12) . .
W25 O91 W31 123.6(7) . .
As4 O92 W25 127.7(8) . .
As4 O92 W31 122.4(10) . .
W25 O92 W31 92.7(5) . .
As4 O92 W26 121.4(8) . .
W25 O92 W26 91.9(6) . .
W31 O92 W26 91.1(5) . .
W25 O93 W26 123.3(11) . .
W31 O95 W26 123.6(8) . .
W26 O96 W33 156.7(10) . .
W27 O97 W26 147.4(10) . .
W27 O99 W33 157.5(9) . .
W27 O100 W28 125.6(9) . .
W28 O102 Ce2 159.4(11) . .
W29 O103 W28 142.6(8) . .
W29 O105 Ce2 156.2(10) . .
W30 O106 W29 121.9(9) . .
W30 O108 W32 156.7(11) . .
W30 O109 W31 150.4(9) . .
W31 O110 W32 149.4(8) . .
W32 O113 Ce2 136.7(10) . .
W33 O114 W32 120.3(7) . .
As4 O115 W33 125.1(9) . .
As4 O115 W32 123.5(8) . .
W33 O115 W32 93.8(5) . .
W33 O117 Ce2 134.9(8) . .
W34 O118 Cu9 134.7(10) . .
W37 O119 W34 124.5(9) . .
W36 O120 W34 124.7(8) . .
W34 O121 Ce2 158.1(10) . .
As3 O122 W36 123.0(9) . .
As3 O122 W34 122.5(8) . .
W36 O122 W34 92.9(5) . .
As3 O122 W37 125.1(8) . .
W36 O122 W37 91.1(5) . .
W34 O122 W37 93.3(6) . .
W35 O123 W34 142.2(10) . .
W35 O125 Ce2 158.6(9) . .
W38 O126 W35 126.5(10) . .
As3 O127 W39 123.9(9) . .
As3 O127 W35 122.8(8) . .
W39 O127 W35 93.0(6) . .
As3 O127 W38 125.5(8) . .
W39 O127 W38 90.6(5) . .
W35 O127 W38 91.6(6) . .
W39 O128 W35 123.5(10) . .
W41 O130 W36 154.8(8) . .
W42 O131 W36 149.3(9) . .
W36 O132 W37 123.0(8) . .
W44 O134 W37 150.7(11) . .
W37 O135 W38 154.4(12) . .
W38 O137 W39 122.8(8) . .
W44 O138 W38 154.4(10) . .
W43 O139 W39 151.0(9) . .
W39 O141 W40 156.8(9) . .
W43 O142 W40 155.1(13) . .
W40 O143 Ce2 136.7(8) . .
W41 O145 W40 120.5(9) . .
As3 O146 W41 124.4(8) . .
As3 O146 W40 123.2(7) . .
W41 O146 W40 92.6(6) . .
W42 O147 W41 154.7(9) . .
W41 O148 Ce2 136.8(8) . .
W42 O151 W43 122.2(11) . .
W44 O152 W42 124.1(9) . .
As3 O153 W42 123.6(8) . .
As3 O153 W43 121.6(8) . .
W42 O153 W43 92.3(6) . .
As3 O153 W44 125.6(9) . .
W42 O153 W44 92.9(6) . .
W43 O153 W44 91.6(5) . .
W44 O155 W43 123.2(9) . .
C1 N1 Cu1 106(3) . .
C1 N1 H1A 110.6 . .
Cu1 N1 H1A 110.6 . .
C1 N1 H1B 110.6 . .
Cu1 N1 H1B 110.6 . .
H1A N1 H1B 108.7 . .
C2 N2 Cu1 107(2) . .
C2 N2 H2A 110.3 . .
Cu1 N2 H2A 110.3 . .
C2 N2 H2B 110.3 . .
Cu1 N2 H2B 110.3 . .
H2A N2 H2B 108.5 . .
C3 N3 Cu1 110(2) . .
C3 N3 H3A 109.7 . .
Cu1 N3 H3A 109.7 . .
C3 N3 H3B 109.7 . .
Cu1 N3 H3B 109.7 . .
H3A N3 H3B 108.2 . .
C4 N4 Cu1 109(2) . .
C4 N4 H4A 109.9 . .
Cu1 N4 H4A 109.9 . .
C4 N4 H4B 109.9 . .
Cu1 N4 H4B 109.9 . .
H4A N4 H4B 108.3 . .
C5 N5 Cu2 105(2) . .
C5 N5 H5A 110.7 . .
Cu2 N5 H5A 110.7 . .
C5 N5 H5B 110.7 . .
Cu2 N5 H5B 110.7 . .
H5A N5 H5B 108.8 . .
C6 N6 Cu2 111(2) . .
C6 N6 H6A 109.5 . .
Cu2 N6 H6A 109.5 . .
C6 N6 H6B 109.5 . .
Cu2 N6 H6B 109.5 . .
H6A N6 H6B 108.1 . .
C7 N7 Cu2 111(2) . .
C7 N7 H7A 109.5 . .
Cu2 N7 H7A 109.5 . .
C7 N7 H7B 109.5 . .
Cu2 N7 H7B 109.5 . .
H7A N7 H7B 108.1 . .
C8 N8 Cu2 112(3) . .
C8 N8 H8A 109.3 . .
Cu2 N8 H8A 109.3 . .
C8 N8 H8B 109.3 . .
Cu2 N8 H8B 109.3 . .
H8A N8 H8B 108.0 . .
C9 N9 Cu3 109(2) . .
C9 N9 H9A 110.0 . .
Cu3 N9 H9A 110.0 . .
C9 N9 H9B 110.0 . .
Cu3 N9 H9B 110.0 . .
H9A N9 H9B 108.4 . .
C10 N10 Cu3 106(2) . .
C10 N10 H10A 110.5 . .
Cu3 N10 H10A 110.5 . .
C10 N10 H10B 110.5 . .
Cu3 N10 H10B 110.5 . .
H10A N10 H10B 108.7 . .
C11 N11 Cu4 107(2) . .
C11 N11 H11A 110.3 . .
Cu4 N11 H11A 110.3 . .
C11 N11 H11B 110.3 . .
Cu4 N11 H11B 110.3 . .
H11A N11 H11B 108.6 . .
C12 N12 Cu4 112.6(19) . .
C12 N12 H12A 109.1 . .
Cu4 N12 H12A 109.1 . .
C12 N12 H12B 109.1 . .
Cu4 N12 H12B 109.1 . .
H12A N12 H12B 107.8 . .
C13 N13 Cu5 107.9(17) . .
C13 N13 H13A 110.1 . .
Cu5 N13 H13A 110.1 . .
C13 N13 H13B 110.1 . .
Cu5 N13 H13B 110.1 . .
H13A N13 H13B 108.4 . .
C14 N14 Cu5 111.1(17) . .
C14 N14 H14A 109.4 . .
Cu5 N14 H14A 109.4 . .
C14 N14 H14B 109.4 . .
Cu5 N14 H14B 109.4 . .
H14A N14 H14B 108.0 . .
C15 N15 Cu5 107.3(16) . .
C15 N15 H15A 110.2 . .
Cu5 N15 H15A 110.2 . .
C15 N15 H15B 110.2 . .
Cu5 N15 H15B 110.2 . .
H15A N15 H15B 108.5 . .
C16 N16 Cu5 111.2(18) . .
C16 N16 H16A 109.4 . .
Cu5 N16 H16A 109.4 . .
C16 N16 H16B 109.4 . .
Cu5 N16 H16B 109.4 . .
H16A N16 H16B 108.0 . .
C17 N17 Cu6 113.3(19) . .
C17 N17 H17A 108.9 . .
Cu6 N17 H17A 108.9 . .
C17 N17 H17B 108.9 . .
Cu6 N17 H17B 108.9 . .
H17A N17 H17B 107.7 . .
C18 N18 Cu6 103(2) . .
C18 N18 H18A 111.2 . .
Cu6 N18 H18A 111.2 . .
C18 N18 H18B 111.2 . .
Cu6 N18 H18B 111.2 . .
H18A N18 H18B 109.1 . .
C19 N19 Cu6 111.2(17) . .
C19 N19 H19A 109.4 . .
Cu6 N19 H19A 109.4 . .
C19 N19 H19B 109.4 . .
Cu6 N19 H19B 109.4 . .
H19A N19 H19B 108.0 . .
C20 N20 Cu6 105.8(17) . .
C20 N20 H20A 110.6 . .
Cu6 N20 H20A 110.6 . .
C20 N20 H20B 110.6 . .
Cu6 N20 H20B 110.6 . .
H20A N20 H20B 108.7 . .
C21 N21 Cu7 108(2) . .
C21 N21 H21A 110.2 . .
Cu7 N21 H21A 110.2 . .
C21 N21 H21B 110.2 . .
Cu7 N21 H21B 110.2 . .
H21A N21 H21B 108.5 . .
C22 N22 Cu7 109.4(16) . .
C22 N22 H22A 109.8 . .
Cu7 N22 H22A 109.8 . .
C22 N22 H22B 109.8 . .
Cu7 N22 H22B 109.8 . .
H22A N22 H22B 108.3 . .
C23 N23 Cu7 111.1(19) . .
C23 N23 H23A 109.4 . .
Cu7 N23 H23A 109.4 . .
C23 N23 H23B 109.4 . .
Cu7 N23 H23B 109.4 . .
H23A N23 H23B 108.0 . .
C24 N24 Cu7 111(2) . .
C24 N24 H24A 109.5 . .
Cu7 N24 H24A 109.5 . .
C24 N24 H24B 109.5 . .
Cu7 N24 H24B 109.5 . .
H24A N24 H24B 108.1 . .
C25 N25 Cu8 115.6(17) . .
C25 N25 H25A 108.4 . .
Cu8 N25 H25A 108.4 . .
C25 N25 H25B 108.4 . .
Cu8 N25 H25B 108.4 . .
H25A N25 H25B 107.4 . .
C26 N26 Cu8 108.0(18) . .
C26 N26 H26A 110.1 . .
Cu8 N26 H26A 110.1 . .
C26 N26 H26B 110.1 . .
Cu8 N26 H26B 110.1 . .
H26A N26 H26B 108.4 . .
C27 N27 Cu8 109.7(17) . .
C27 N27 H27A 109.7 . .
Cu8 N27 H27A 109.7 . .
C27 N27 H27B 109.7 . .
Cu8 N27 H27B 109.7 . .
H27A N27 H27B 108.2 . .
C28 N28 Cu8 108.2(15) . .
C28 N28 H28A 110.1 . .
Cu8 N28 H28A 110.1 . .
C28 N28 H28B 110.1 . .
Cu8 N28 H28B 110.1 . .
H28A N28 H28B 108.4 . .
N1 C1 C2 108(3) . .
N1 C1 H1C 110.2 . .
C2 C1 H1C 110.2 . .
N1 C1 H1D 110.2 . .
C2 C1 H1D 110.2 . .
H1C C1 H1D 108.5 . .
N2 C2 C1 103(3) . .
N2 C2 H2C 111.1 . .
C1 C2 H2C 111.1 . .
N2 C2 H2D 111.1 . .
C1 C2 H2D 111.1 . .
H2C C2 H2D 109.1 . .
N3 C3 C4 106(3) . .
N3 C3 H3C 110.5 . .
C4 C3 H3C 110.5 . .
N3 C3 H3D 110.5 . .
C4 C3 H3D 110.5 . .
H3C C3 H3D 108.7 . .
N4 C4 C3 111(3) . .
N4 C4 H4C 109.5 . .
C3 C4 H4C 109.5 . .
N4 C4 H4D 109.5 . .
C3 C4 H4D 109.5 . .
H4C C4 H4D 108.1 . .
C6 C5 N5 110(3) . .
C6 C5 H5C 109.7 . .
N5 C5 H5C 109.7 . .
C6 C5 H5D 109.7 . .
N5 C5 H5D 109.7 . .
H5C C5 H5D 108.2 . .
C5 C6 N6 107(3) . .
C5 C6 H6C 110.3 . .
N6 C6 H6C 110.3 . .
C5 C6 H6D 110.3 . .
N6 C6 H6D 110.3 . .
H6C C6 H6D 108.5 . .
N7 C7 C8 104(3) . .
N7 C7 H7C 111.0 . .
C8 C7 H7C 111.0 . .
N7 C7 H7D 111.0 . .
C8 C7 H7D 111.0 . .
H7C C7 H7D 109.0 . .
N8 C8 C7 112(3) . .
N8 C8 H8C 109.2 . .
C7 C8 H8C 109.2 . .
N8 C8 H8D 109.2 . .
C7 C8 H8D 109.2 . .
H8C C8 H8D 107.9 . .
C10 C9 N9 108(3) . .
C10 C9 H9C 110.1 . .
N9 C9 H9C 110.1 . .
C10 C9 H9D 110.1 . .
N9 C9 H9D 110.1 . .
H9C C9 H9D 108.4 . .
N10 C10 C9 113(3) . .
N10 C10 H10C 109.1 . .
C9 C10 H10C 109.1 . .
N10 C10 H10D 109.1 . .
C9 C10 H10D 109.1 . .
H10C C10 H10D 107.8 . .
N11 C11 C12 110(3) . .
N11 C11 H11C 109.7 . .
C12 C11 H11C 109.7 . .
N11 C11 H11D 109.7 . .
C12 C11 H11D 109.7 . .
H11C C11 H11D 108.2 . .
C11 C12 N12 103(2) . .
C11 C12 H12C 111.2 . .
N12 C12 H12C 111.2 . .
C11 C12 H12D 111.2 . .
N12 C12 H12D 111.2 . .
H12C C12 H12D 109.1 . .
C14 C13 N13 115(3) . .
C14 C13 H13C 108.5 . .
N13 C13 H13C 108.5 . .
C14 C13 H13D 108.5 . .
N13 C13 H13D 108.5 . .
H13C C13 H13D 107.5 . .
C13 C14 N14 114(3) . .
C13 C14 H14C 108.7 . .
N14 C14 H14C 108.7 . .
C13 C14 H14D 108.7 . .
N14 C14 H14D 108.7 . .
H14C C14 H14D 107.6 . .
N15 C15 C16 110(2) . .
N15 C15 H15C 109.6 . .
C16 C15 H15C 109.6 . .
N15 C15 H15D 109.6 . .
C16 C15 H15D 109.6 . .
H15C C15 H15D 108.1 . .
N16 C16 C15 111(3) . .
N16 C16 H16C 109.5 . .
C15 C16 H16C 109.5 . .
N16 C16 H16D 109.5 . .
C15 C16 H16D 109.5 . .
H16C C16 H16D 108.1 . .
C18 C17 N17 99(3) . .
C18 C17 H17C 111.9 . .
N17 C17 H17C 111.9 . .
C18 C17 H17D 111.9 . .
N17 C17 H17D 111.9 . .
H17C C17 H17D 109.6 . .
N18 C18 C17 111(3) . .
N18 C18 H18C 109.5 . .
C17 C18 H18C 109.5 . .
N18 C18 H18D 109.5 . .
C17 C18 H18D 109.5 . .
H18C C18 H18D 108.0 . .
N19 C19 C20 107(3) . .
N19 C19 H19C 110.4 . .
C20 C19 H19C 110.4 . .
N19 C19 H19D 110.4 . .
C20 C19 H19D 110.4 . .
H19C C19 H19D 108.6 . .
C19 C20 N20 111(2) . .
C19 C20 H20C 109.5 . .
N20 C20 H20C 109.5 . .
C19 C20 H20D 109.5 . .
N20 C20 H20D 109.5 . .
H20C C20 H20D 108.1 . .
N21 C21 C22 115(3) . .
N21 C21 H21C 108.4 . .
C22 C21 H21C 108.4 . .
N21 C21 H21D 108.4 . .
C22 C21 H21D 108.4 . .
H21C C21 H21D 107.5 . .
C21 C22 N22 106(3) . .
C21 C22 H22C 110.4 . .
N22 C22 H22C 110.4 . .
C21 C22 H22D 110.4 . .
N22 C22 H22D 110.4 . .
H22C C22 H22D 108.6 . .
N23 C23 C24 114(3) . .
N23 C23 H23C 108.6 . .
C24 C23 H23C 108.6 . .
N23 C23 H23D 108.6 . .
C24 C23 H23D 108.6 . .
H23C C23 H23D 107.6 . .
C23 C24 N24 110(3) . .
C23 C24 H24C 109.7 . .
N24 C24 H24C 109.7 . .
C23 C24 H24D 109.7 . .
N24 C24 H24D 109.7 . .
H24C C24 H24D 108.2 . .
C26 C25 N25 106(3) . .
C26 C25 H25C 110.5 . .
N25 C25 H25C 110.5 . .
C26 C25 H25D 110.5 . .
N25 C25 H25D 110.5 . .
H25C C25 H25D 108.7 . .
N26 C26 C25 123(3) . .
N26 C26 H26C 106.7 . .
C25 C26 H26C 106.7 . .
N26 C26 H26D 106.7 . .
C25 C26 H26D 106.7 . .
H26C C26 H26D 106.6 . .
C28 C27 N27 114(3) . .
C28 C27 H27C 108.8 . .
N27 C27 H27C 108.8 . .
C28 C27 H27D 108.8 . .
N27 C27 H27D 108.8 . .
H27C C27 H27D 107.7 . .
C27 C28 N28 110(2) . .
C27 C28 H28C 109.6 . .
N28 C28 H28C 109.6 . .
C27 C28 H28D 109.6 . .
N28 C28 H28D 109.6 . .
H28C C28 H28D 108.1 . .

loop_
_geom_bond_atom_site_label_1
_geom_bond_atom_site_label_2
_geom_bond_distance
_geom_bond_site_symmetry_2
W1 O1 1.737(18) .
W1 O2 1.835(16) .
W1 O4 1.899(16) .
W1 O6 1.93(2) .
W1 O3 1.94(2) .
W1 O5 2.367(17) .
W2 O7 1.73(2) .
W2 O8 1.848(17) .
W2 O6 1.937(19) .
W2 O9 1.940(18) .
W2 O10 1.963(17) .
W2 O5 2.329(17) .
W3 O11 1.698(17) .
W3 O10 1.875(19) .
W3 O13 1.885(18) .
W3 O12 1.929(18) .
W3 O3 1.95(2) .
W3 O5 2.381(15) .
W4 O14 1.710(16) .
W4 O17 1.892(16) .
W4 O15 1.901(18) .
W4 O18 1.91(2) .
W4 O13 1.930(16) .
W4 O16 2.442(14) .
W5 O19 1.716(19) .
W5 O20 1.880(15) .
W5 O18 1.92(2) .
W5 O22 1.921(17) .
W5 O12 1.924(16) .
W5 O21 2.423(17) .
W6 O23 1.679(19) .
W6 O24 1.895(17) .
W6 O25 1.91(2) .
W6 O9 1.915(16) .
W6 O22 1.919(16) .
W6 O21 2.348(17) .
W7 O26 1.720(18) .
W7 O28 1.771(14) .
W7 O25 1.94(2) .
W7 O29 1.957(19) .
W7 O8 2.058(16) .
W7 O27 2.305(16) .
W8 O30 1.749(19) .
W8 O31 1.783(15) .
W8 O29 1.913(16) .
W8 O32 1.938(15) .
W8 O2 2.060(16) .
W8 O27 2.313(18) .
W9 O33 1.72(2) .
W9 O34 1.852(15) .
W9 O32 1.909(15) .
W9 O15 1.955(17) .
W9 O4 1.963(16) .
W9 O16 2.375(16) .
W10 O35 1.715(18) .
W10 O36 1.770(16) .
W10 O37 1.85(2) .
W10 O34 2.010(17) .
W10 O17 2.024(16) .
W10 O16 2.298(13) .
W11 O38 1.714(16) .
W11 O39 1.765(19) .
W11 O24 1.970(18) .
W11 O37 1.98(2) .
W11 O20 2.054(18) .
W11 O21 2.441(15) .
W12 O42 1.74(2) .
W12 O40 1.764(17) .
W12 O45 1.901(18) .
W12 O43 1.979(19) .
W12 O41 2.074(16) .
W12 O44 2.426(17) .
W13 O46 1.671(16) .
W13 O48 1.772(17) .
W13 O45 1.90(2) .
W13 O50 1.97(2) .
W13 O47 2.099(17) .
W13 O49 2.433(19) .
W14 O53 1.667(16) .
W14 O50 1.854(19) .
W14 O51 1.901(15) .
W14 O54 1.913(15) .
W14 O52 1.946(18) .
W14 O49 2.34(2) .
W15 O55 1.659(18) .
W15 O47 1.83(2) .
W15 O57 1.85(2) .
W15 O56 1.914(19) .
W15 O54 1.96(2) .
W15 O49 2.463(15) .
W16 O58 1.729(18) .
W16 O41 1.833(18) .
W16 O60 1.906(15) .
W16 O59 1.93(2) .
W16 O57 1.966(18) .
W16 O44 2.448(16) .
W17 O62 1.66(2) .
W17 O63 1.873(18) .
W17 O43 1.89(2) .
W17 O60 1.953(15) .
W17 O61 1.96(2) .
W17 O44 2.352(15) .
W18 O66 1.699(16) .
W18 O64 1.784(16) .
W18 O67 1.96(2) .
W18 O63 1.970(18) .
W18 O68 2.067(17) .
W18 O65 2.324(15) .
W19 O69 1.739(18) .
W19 O70 1.764(17) .
W19 O67 1.891(18) .
W19 O51 1.949(16) .
W19 O71 2.078(16) .
W19 O65 2.332(17) .
W20 O72 1.73(2) .
W20 O71 1.819(14) .
W20 O52 1.878(17) .
W20 O73 1.969(17) .
W20 O75 1.974(16) .
W20 O74 2.343(19) .
W21 O76 1.669(15) .
W21 O77 1.867(17) .
W21 O59 1.90(2) .
W21 O56 1.920(18) .
W21 O75 1.93(2) .
W21 O74 2.402(14) .
W22 O78 1.692(19) .
W22 O68 1.839(15) .
W22 O61 1.88(2) .
W22 O73 1.92(2) .
W22 O77 1.996(14) .
W22 O74 2.392(16) .
W22 Na1 3.651(13) .
W23 O79 1.762(17) .
W23 O83 1.875(15) .
W23 O80 1.892(19) .
W23 O81 1.913(16) .
W23 O84 1.96(2) .
W23 O82 2.432(15) .
W24 O85 1.69(2) .
W24 O87 1.789(15) .
W24 O84 1.88(2) .
W24 O89 1.917(15) .
W24 O86 1.944(17) .
W24 O88 2.463(16) .
W25 O90 1.721(16) .
W25 O93 1.868(19) .
W25 O81 1.900(18) .
W25 O89 1.910(16) .
W25 O91 1.925(16) .
W25 O92 2.365(16) .
W26 O94 1.714(17) .
W26 O96 1.792(17) .
W26 O97 1.935(17) .
W26 O95 1.95(2) .
W26 O93 2.017(19) .
W26 O92 2.394(17) .
W27 O98 1.75(2) .
W27 O100 1.902(15) .
W27 O99 1.916(17) .
W27 O97 1.918(16) .
W27 O86 1.943(17) .
W27 O88 2.345(17) .
W28 O101 1.735(16) .
W28 O102 1.778(19) .
W28 O103 1.941(17) .
W28 O100 1.960(19) .
W28 O87 2.096(16) .
W28 O88 2.390(13) .
W29 O104 1.693(15) .
W29 O105 1.784(15) .
W29 O103 1.912(18) .
W29 O106 2.028(17) .
W29 O83 2.045(17) .
W29 O82 2.376(14) .
W30 O107 1.719(18) .
W30 O106 1.893(15) .
W30 O109 1.907(17) .
W30 O108 1.911(16) .
W30 O80 1.946(17) .
W30 O82 2.378(18) .
W31 O111 1.683(18) .
W31 O110 1.851(16) .
W31 O95 1.90(2) .
W31 O109 1.942(18) .
W31 O91 1.961(17) .
W31 O92 2.366(17) .
W32 O112 1.653(18) .
W32 O113 1.766(15) .
W32 O108 1.941(17) .
W32 O114 1.957(15) .
W32 O110 2.054(16) .
W32 O115 2.329(17) .
W33 O116 1.681(17) .
W33 O117 1.763(17) .
W33 O99 1.917(18) .
W33 O114 1.936(17) .
W33 O96 2.091(15) .
W33 O115 2.295(15) .
W34 O121 1.735(13) .
W34 O118 1.74(2) .
W34 O120 1.953(18) .
W34 O123 1.97(2) .
W34 O119 2.048(15) .
W34 O122 2.371(17) .
W35 O124 1.71(2) .
W35 O125 1.757(17) .
W35 O123 1.888(18) .
W35 O128 2.000(17) .
W35 O126 2.045(15) .
W35 O127 2.404(18) .
W36 O129 1.681(19) .
W36 O132 1.904(16) .
W36 O120 1.914(17) .
W36 O130 1.932(16) .
W36 O131 1.952(17) .
W36 O122 2.356(17) .
W37 O133 1.698(19) .
W37 O119 1.885(17) .
W37 O135 1.91(2) .
W37 O132 1.972(19) .
W37 O134 1.983(18) .
W37 O122 2.416(14) .
W38 O136 1.761(19) .
W38 O126 1.85(2) .
W38 O138 1.92(2) .
W38 O135 1.924(19) .
W38 O137 1.933(15) .
W38 O127 2.448(15) .
W39 O140 1.690(19) .
W39 O141 1.869(17) .
W39 O128 1.903(19) .
W39 O139 1.930(19) .
W39 O137 1.942(15) .
W39 O127 2.337(16) .
W40 O143 1.744(17) .
W40 O144 1.746(17) .
W40 O141 1.958(19) .
W40 O145 1.978(19) .
W40 O142 2.079(18) .
W40 O146 2.345(14) .
W41 O149 1.726(18) .
W41 O148 1.811(16) .
W41 O145 1.918(15) .
W41 O130 1.924(16) .
W41 O147 2.060(16) .
W41 O146 2.333(17) .
W42 O150 1.72(2) .
W42 O147 1.813(15) .
W42 O131 1.884(17) .
W42 O151 1.946(16) .
W42 O152 1.962(16) .
W42 O153 2.342(18) .
W43 O154 1.754(18) .
W43 O142 1.791(15) .
W43 O139 1.89(2) .
W43 O151 1.95(2) .
W43 O155 1.959(17) .
W43 O153 2.383(16) .
W44 O156 1.714(17) .
W44 O134 1.870(18) .
W44 O138 1.91(2) .
W44 O152 1.916(19) .
W44 O155 1.926(17) .
W44 O153 2.384(15) .
As1 O21 1.639(17) .
As1 O27 1.645(15) .
As1 O16 1.691(15) .
As1 O5 1.695(14) .
As2 O49 1.618(17) .
As2 O65 1.622(15) .
As2 O44 1.626(17) .
As2 O74 1.658(18) .
As3 O146 1.643(14) .
As3 O127 1.652(18) .
As3 O153 1.667(17) .
As3 O122 1.675(15) .
As4 O88 1.650(17) .
As4 O82 1.653(16) .
As4 O115 1.665(15) .
As4 O92 1.667(14) .
Ce1 O40 2.437(18) .
Ce1 O48 2.444(17) .
Ce1 O39 2.45(2) .
Ce1 O64 2.457(16) .
Ce1 O36 2.467(16) .
Ce1 O31 2.505(17) .
Ce1 O70 2.51(2) .
Ce1 O28 2.522(15) .
Ce2 O125 2.429(17) .
Ce2 O105 2.432(15) .
Ce2 O102 2.47(2) .
Ce2 O121 2.477(13) .
Ce2 O113 2.481(15) .
Ce2 O148 2.486(18) .
Ce2 O143 2.508(17) .
Ce2 O117 2.552(17) .
Cu1 N4 1.991(10) .
Cu1 N2 2.04(3) .
Cu1 N1 2.05(4) .
Cu1 N3 2.07(4) .
Cu2 N8 1.92(3) .
Cu2 N6 2.01(3) .
Cu2 N7 2.02(3) .
Cu2 N5 2.06(3) .
Cu2 O2W 2.40(3) .
Cu3 N9 1.94(2) .
Cu3 N9 1.94(2) 2_466
Cu3 N10 1.97(3) .
Cu3 N10 1.97(3) 2_466
Cu4 N12 1.89(2) .
Cu4 N12 1.89(2) 2_577
Cu4 N11 2.00(3) 2_577
Cu4 N11 2.00(3) .
Cu5 N14 2.00(2) .
Cu5 N16 2.01(3) .
Cu5 N15 2.01(2) .
Cu5 N13 2.02(2) .
Cu6 N20 1.97(2) .
Cu6 N17 1.98(3) .
Cu6 N19 2.00(2) .
Cu6 N18 2.05(2) .
Cu7 N21 2.00(3) .
Cu7 N23 2.00(3) .
Cu7 N22 2.006(19) .
Cu7 N24 2.01(2) .
Cu8 N25 1.93(2) .
Cu8 N26 2.02(2) .
Cu8 N28 2.02(2) .
Cu8 N27 2.08(3) .
Cu9 O5W 1.84(5) .
Cu9 O7W 1.953(8) .
Cu9 O4W 1.96(5) .
Cu9 O118 2.239(19) .
Cu9 O6W 2.36(5) .
Na1 O78 2.16(2) .
Na1 O17W 3.01(4) .
O7W Cu9 1.953(8) 2_366
O19W O22W 1.47(5) 2_677
O22W O19W 1.47(5) 2_677
N1 C1 1.484(10) .
N1 H1A 0.9000 .
N1 H1B 0.9000 .
N2 C2 1.484(10) .
N2 H2A 0.9000 .
N2 H2B 0.9000 .
N3 C3 1.42(4) .
N3 H3A 0.9000 .
N3 H3B 0.9000 .
N4 C4 1.480(10) .
N4 H4A 0.9000 .
N4 H4B 0.9000 .
N5 C5 1.478(10) .
N5 H5A 0.9000 .
N5 H5B 0.9000 .
N6 C6 1.50(4) .
N6 H6A 0.9000 .
N6 H6B 0.9000 .
N7 C7 1.485(10) .
N7 H7A 0.9000 .
N7 H7B 0.9000 .
N8 C8 1.37(4) .
N8 H8A 0.9000 .
N8 H8B 0.9000 .
N9 C9 1.52(4) .
N9 H9A 0.9000 .
N9 H9B 0.9000 .
N10 C10 1.45(4) .
N10 H10A 0.9000 .
N10 H10B 0.9000 .
N11 C11 1.43(4) .
N11 H11A 0.9000 .
N11 H11B 0.9000 .
N12 C12 1.53(4) .
N12 H12A 0.9000 .
N12 H12B 0.9000 .
N13 C13 1.49(4) .
N13 H13A 0.9000 .
N13 H13B 0.9000 .
N14 C14 1.43(3) .
N14 H14A 0.9000 .
N14 H14B 0.9000 .
N15 C15 1.41(3) .
N15 H15A 0.9000 .
N15 H15B 0.9000 .
N16 C16 1.38(3) .
N16 H16A 0.9000 .
N16 H16B 0.9000 .
N17 C17 1.54(4) .
N17 H17A 0.9000 .
N17 H17B 0.9000 .
N18 C18 1.41(4) .
N18 H18A 0.9000 .
N18 H18B 0.9000 .
N19 C19 1.46(4) .
N19 H19A 0.9000 .
N19 H19B 0.9000 .
N20 C20 1.50(3) .
N20 H20A 0.9000 .
N20 H20B 0.9000 .
N21 C21 1.45(4) .
N21 H21A 0.9000 .
N21 H21B 0.9000 .
N22 C22 1.56(4) .
N22 H22A 0.9000 .
N22 H22B 0.9000 .
N23 C23 1.42(4) .
N23 H23A 0.9000 .
N23 H23B 0.9000 .
N24 C24 1.49(4) .
N24 H24A 0.9000 .
N24 H24B 0.9000 .
N25 C25 1.52(4) .
N25 H25A 0.9000 .
N25 H25B 0.9000 .
N26 C26 1.39(4) .
N26 H26A 0.9000 .
N26 H26B 0.9000 .
N27 C27 1.46(3) .
N27 H27A 0.9000 .
N27 H27B 0.9000 .
N28 C28 1.54(4) .
N28 H28A 0.9000 .
N28 H28B 0.9000 .
C1 C2 1.500(10) .
C1 H1C 0.9700 .
C1 H1D 0.9700 .
C2 H2C 0.9700 .
C2 H2D 0.9700 .
C3 C4 1.501(10) .
C3 H3C 0.9700 .
C3 H3D 0.9700 .
C4 H4C 0.9700 .
C4 H4D 0.9700 .
C5 C6 1.40(5) .
C5 H5C 0.9700 .
C5 H5D 0.9700 .
C6 H6C 0.9700 .
C6 H6D 0.9700 .
C7 C8 1.505(10) .
C7 H7C 0.9700 .
C7 H7D 0.9700 .
C8 H8C 0.9700 .
C8 H8D 0.9700 .
C9 C10 1.46(5) .
C9 H9C 0.9700 .
C9 H9D 0.9700 .
C10 H10C 0.9700 .
C10 H10D 0.9700 .
C11 C12 1.52(5) .
C11 H11C 0.9700 .
C11 H11D 0.9700 .
C12 H12C 0.9700 .
C12 H12D 0.9700 .
C13 C14 1.36(4) .
C13 H13C 0.9700 .
C13 H13D 0.9700 .
C14 H14C 0.9700 .
C14 H14D 0.9700 .
C15 C16 1.56(3) .
C15 H15C 0.9700 .
C15 H15D 0.9700 .
C16 H16C 0.9700 .
C16 H16D 0.9700 .
C17 C18 1.48(5) .
C17 H17C 0.9700 .
C17 H17D 0.9700 .
C18 H18C 0.9700 .
C18 H18D 0.9700 .
C19 C20 1.50(4) .
C19 H19C 0.9700 .
C19 H19D 0.9700 .
C20 H20C 0.9700 .
C20 H20D 0.9700 .
C21 C22 1.491(10) .
C21 H21C 0.9700 .
C21 H21D 0.9700 .
C22 H22C 0.9700 .
C22 H22D 0.9700 .
C23 C24 1.49(4) .
C23 H23C 0.9700 .
C23 H23D 0.9700 .
C24 H24C 0.9700 .
C24 H24D 0.9700 .
C25 C26 1.42(4) .
C25 H25C 0.9700 .
C25 H25D 0.9700 .
C26 H26C 0.9700 .
C26 H26D 0.9700 .
C27 C28 1.42(3) .
C27 H27C 0.9700 .
C27 H27D 0.9700 .
C28 H28C 0.9700 .
C28 H28D 0.9700 .

loop_
_geom_hbond_atom_site_label_D
_geom_hbond_atom_site_label_H
_geom_hbond_atom_site_label_A
_geom_hbond_distance_DH
_geom_hbond_distance_HA
_geom_hbond_distance_DA
_geom_hbond_angle_DHA
_geom_hbond_site_symmetry_A
N5 H5A O11 0.90 2.50 3.19(4) 133.9 1_554
N5 H5B O150 0.90 2.25 3.10(4) 158.4 2_566
N6 H6A O10W 0.90 2.38 3.14(5) 142.5 2_666
N6 H6B O20W 0.90 2.38 3.25(7) 164.7 .
N7 H7B O26 0.90 2.02 2.82(4) 147.8 2_566
N8 H8A O149 0.90 2.65 3.28(4) 128.2 2_566
N8 H8B O80 0.90 2.44 3.28(4) 156.2 1_655
N8 H8B O83 0.90 2.57 3.30(4) 138.8 1_655
N17 H17B O11W 0.90 2.19 3.08(4) 170.1 .
N18 H18A O24 0.90 2.20 3.07(3) 163.1 .
N18 H18B O128 0.90 2.06 2.93(3) 160.5 1_655
N19 H19A O21W 0.90 2.32 3.16(6) 156.5 1_655
N20 H20A O43 0.90 2.22 3.02(3) 147.5 .
N20 H20B O100 0.90 2.13 2.96(3) 153.5 1_655
N1 H1B O156 0.90 2.16 3.03(4) 162.2 2_467
N2 H2A O13W 0.90 2.38 3.10(4) 136.7 1_455
N2 H2A O22 0.90 2.56 3.33(4) 143.6 1_455
N2 H2B O137 0.90 2.12 3.00(4) 165.6 .
N3 H3A O140 0.90 2.52 2.98(4) 111.8 .
N3 H3B O22 0.90 2.18 3.01(4) 152.8 1_455
N3 H3B O20 0.90 2.56 3.25(4) 134.8 1_455
N4 H4A O53 0.90 2.54 3.06(2) 118.0 2_577
N9 H9A O148 0.90 2.04 2.86(3) 150.6 2_466
N9 H9B O106 0.90 2.32 3.20(3) 163.3 2_466
N9 H9B O108 0.90 2.42 3.02(3) 124.5 2_466
N10 H10A O130 0.90 2.30 3.14(3) 156.2 .
N10 H10A O148 0.90 2.62 3.23(3) 126.2 .
N10 H10B O104 0.90 2.30 3.05(3) 141.3 .
N11 H11A O35 0.90 2.27 3.01(3) 138.5 .
N11 H11A O36 0.90 2.59 3.35(3) 143.0 .
N11 H11B O51 0.90 2.24 3.11(3) 163.5 .
N11 H11B O70 0.90 2.60 3.17(3) 122.3 .
N12 H12A O32 0.90 2.44 3.09(3) 128.9 2_577
N12 H12A O34 0.90 2.45 3.31(3) 158.6 2_577
N12 H12B O70 0.90 2.07 2.86(3) 145.7 2_577
N13 H13A O9W 0.90 2.18 3.08(4) 172.9 1_455
N13 H13B O55 0.90 2.23 3.08(3) 157.5 1_445
N13 H13B O19 0.90 2.46 2.91(3) 110.7 2_567
N14 H14A O91 0.90 2.27 3.13(3) 158.9 2_466
N14 H14B O80 0.90 2.25 3.11(3) 159.9 2_466
N15 H15A O107 0.90 2.30 3.03(2) 138.1 2_466
N15 H15A O131 0.90 2.63 3.33(3) 135.1 .
N15 H15B O111 0.90 2.45 3.27(3) 152.2 2_466
N15 H15B O109 0.90 2.48 3.17(3) 133.9 2_466
N16 H16A O55 0.90 2.41 3.17(3) 142.8 1_445
N16 H16B O152 0.90 2.41 3.11(3) 135.0 .
N21 H21A O114 0.90 2.45 3.12(3) 130.9 .
N21 H21B O143 0.90 2.12 2.91(3) 145.7 .
N21 H21B O117 0.90 2.60 3.26(3) 131.2 .
N22 H22A O30 0.90 2.20 3.06(3) 159.7 .
N22 H22B O31 0.90 2.43 3.02(3) 123.2 .
N22 H22B O64 0.90 2.62 3.37(3) 140.2 .
N23 H23A O64 0.90 2.15 2.98(3) 152.1 .
N23 H23B O29 0.90 2.38 3.12(3) 139.3 .
N24 H24A O113 0.90 2.47 3.14(3) 131.4 .
N24 H24A O143 0.90 2.59 3.32(3) 138.8 .
N24 H24B O112 0.90 2.28 3.09(3) 148.9 .
N25 H25A O15 0.90 2.24 3.09(2) 156.5 2_577
N25 H25B O3 0.90 2.34 3.19(3) 158.1 2_577
N26 H26A O133 0.90 2.28 3.10(3) 153.0 1_665
N26 H26A O85 0.90 2.66 3.09(3) 110.4 2_476
N27 H27A O75 0.90 2.26 2.99(3) 138.0 .
N27 H27B O133 0.90 2.43 3.18(3) 140.8 1_665
N28 H28A O1 0.90 2.43 3.28(3) 157.9 2_577
N28 H28A O4 0.90 2.55 3.21(3) 129.8 2_577
N28 H28B O33 0.90 2.31 3.08(3) 143.2 2_577
